data_4320661
loop_
_publ_author_name
'Martin Schl\"uter'
'Wolfgang Jeitschko'

_publ_section_title
;
 Ternary Lanthanoid Ruthenium Gallides with a High Gallium Content:
 Ln2Ru3Ga10 (Ln = Yb, Lu) with a New Structure Type and LnRu2Ga8 (Ln =
 La-Nd) with CaCo2Al8-type Structure
;
_journal_name_full 'Inorganic Chemistry'
_journal_page_first 6362
_journal_page_last 6368
_journal_paper_doi 10.1021/ic010629i
_journal_volume 40
_journal_year 2001
_chemical_formula_sum 'Ce Ga8 Ru1.91'
_chemical_formula_weight 891.13
_chemical_name_systematic
;
  ?
;
_space_group_IT_number 55
_symmetry_cell_setting orthorhombic
_symmetry_space_group_name_Hall '-P 2 2ab'
_symmetry_space_group_name_H-M 'P b a m'
_atom_sites_solution_hydrogens geom
_atom_sites_solution_primary direct
_atom_sites_solution_secondary difmap
_audit_creation_method SHELXL-97
_cell_angle_alpha 90.00
_cell_angle_beta 90.00
_cell_angle_gamma 90.00
_cell_formula_units_Z 4
_cell_length_a 12.604(3)
_cell_length_b 14.711(3)
_cell_length_c 4.0980(10)
_cell_measurement_temperature 293(2)
_cell_volume 759.8(3)
_computing_structure_refinement 'SHELXL-97 (Sheldrick, 1997)'
_computing_structure_solution 'SHELXS-97 (Sheldrick, 1990)'
_diffrn_ambient_temperature 293(2)
_diffrn_measured_fraction_theta_full 0.998
_diffrn_measured_fraction_theta_max 0.998
_diffrn_radiation_monochromator graphite
_diffrn_radiation_source 'fine-focus sealed tube'
_diffrn_radiation_type MoK\a
_diffrn_radiation_wavelength 0.71073
_diffrn_reflns_av_R_equivalents 0.0512
_diffrn_reflns_av_sigmaI/netI 0.0285
_diffrn_reflns_limit_h_max 17
_diffrn_reflns_limit_h_min -17
_diffrn_reflns_limit_k_max 12
_diffrn_reflns_limit_k_min -20
_diffrn_reflns_limit_l_max 5
_diffrn_reflns_limit_l_min -5
_diffrn_reflns_number 7664
_diffrn_reflns_theta_full 29.99
_diffrn_reflns_theta_max 29.99
_diffrn_reflns_theta_min 2.13
_exptl_absorpt_coefficient_mu 37.302
_exptl_crystal_density_diffrn 7.790
_exptl_crystal_density_method 'not measured'
_exptl_crystal_F_000 1561
_refine_diff_density_max 1.642
_refine_diff_density_min -2.111
_refine_diff_density_rms 0.379
_refine_ls_extinction_coef 0.00083(9)
_refine_ls_extinction_expression Fc^*^=kFc[1+0.001xFc^2^\l^3^/sin(2\q)]^-1/4^
_refine_ls_extinction_method SHELXL
_refine_ls_goodness_of_fit_ref 1.062
_refine_ls_hydrogen_treatment mixed
_refine_ls_matrix_type full
_refine_ls_number_parameters 71
_refine_ls_number_reflns 1258
_refine_ls_number_restraints 0
_refine_ls_restrained_S_all 1.062
_refine_ls_R_factor_all 0.0489
_refine_ls_R_factor_gt 0.0202
_refine_ls_shift/su_max 0.000
_refine_ls_shift/su_mean 0.000
_refine_ls_structure_factor_coef Fsqd
_refine_ls_weighting_details 'calc w=1/[\s^2^(Fo^2^)+(0.0271P)^2^+0.0000P] where P=(Fo^2^+2Fc^2^)/3'
_refine_ls_weighting_scheme calc
_refine_ls_wR_factor_gt 0.0446
_refine_ls_wR_factor_ref 0.0572
_reflns_number_gt 912
_reflns_number_total 1258
_reflns_threshold_expression >2sigma(I)
_cod_data_source_file ic010629i_1.cif
_cod_data_source_block 55
_cod_database_code 4320661

loop_
_symmetry_equiv_pos_as_xyz
'x, y, z'
'-x, -y, z'
'-x+1/2, y+1/2, -z'
'x+1/2, -y+1/2, -z'
'-x, -y, -z'
'x, y, -z'
'x-1/2, -y-1/2, z'
'-x-1/2, y-1/2, z'

loop_
_atom_site_label
_atom_site_type_symbol
_atom_site_fract_x
_atom_site_fract_y
_atom_site_fract_z
_atom_site_U_iso_or_equiv
_atom_site_adp_type
_atom_site_occupancy
_atom_site_symmetry_multiplicity
_atom_site_calc_flag
_atom_site_refinement_flags
_atom_site_disorder_assembly
_atom_site_disorder_group
Ce1 Ce 0.34381(3) 0.31907(3) 0.0000 0.00901(11) Uani 1 2 d S . .
Ru1 Ru 0.03618(5) 0.40415(4) 0.0000 0.00611(19) Uani 0.913(3) 2 d SP . .
Ru2 Ru 0.15421(4) 0.09574(4) 0.0000 0.00542(13) Uani 1 2 d S . .
Ga1 Ga 0.02329(6) 0.13231(6) 0.5000 0.00782(17) Uani 1 2 d S . .
Ga2 Ga 0.16624(6) 0.37550(6) 0.5000 0.00865(17) Uani 1 2 d S . .
Ga3 Ga 0.24244(6) 0.17556(5) 0.5000 0.00907(17) Uani 1 2 d S . .
Ga4 Ga 0.33052(6) 0.48638(6) 0.5000 0.00904(17) Uani 1 2 d S . .
Ga5 Ga 0.45172(6) 0.18503(6) 0.5000 0.00840(17) Uani 1 2 d S . .
Ga6 Ga 0.09922(7) 0.25260(6) 0.0000 0.01256(18) Uani 1 2 d S . .
Ga7 Ga 0.34046(6) 0.04456(6) 0.0000 0.01173(18) Uani 1 2 d S . .
Ga8 Ga 0.0000 0.5000 0.5000 0.0096(2) Uani 1 4 d S . .
Ga9 Ga 0.0000 0.0000 0.0000 0.0103(2) Uani 1 4 d S . .

loop_
_atom_site_aniso_label
_atom_site_aniso_U_11
_atom_site_aniso_U_22
_atom_site_aniso_U_33
_atom_site_aniso_U_23
_atom_site_aniso_U_13
_atom_site_aniso_U_12
Ce1 0.00929(19) 0.0112(2) 0.00656(18) 0.000 0.000 -0.00055(15)
Ru1 0.0068(3) 0.0042(3) 0.0073(3) 0.000 0.000 0.0007(2)
Ru2 0.0055(2) 0.0049(3) 0.0058(2) 0.000 0.000 -0.0001(2)
Ga1 0.0073(4) 0.0084(4) 0.0078(4) 0.000 0.000 0.0007(3)
Ga2 0.0068(4) 0.0109(4) 0.0082(4) 0.000 0.000 0.0002(3)
Ga3 0.0086(4) 0.0107(4) 0.0080(4) 0.000 0.000 -0.0028(3)
Ga4 0.0127(4) 0.0067(4) 0.0077(4) 0.000 0.000 -0.0026(3)
Ga5 0.0081(3) 0.0076(4) 0.0095(4) 0.000 0.000 0.0019(3)
Ga6 0.0121(4) 0.0101(4) 0.0155(4) 0.000 0.000 -0.0005(3)
Ga7 0.0070(4) 0.0152(5) 0.0130(4) 0.000 0.000 0.0038(3)
Ga8 0.0139(5) 0.0081(6) 0.0069(5) 0.000 0.000 0.0016(4)
Ga9 0.0086(5) 0.0068(6) 0.0154(6) 0.000 0.000 -0.0027(4)

loop_
_atom_type_symbol
_atom_type_description
_atom_type_scat_dispersion_real
_atom_type_scat_dispersion_imag
_atom_type_scat_source
Ga Ga 0.2307 1.6083 'International Tables Vol C Tables 4.2.6.8 and 6.1.1.4'
Ru Ru -1.2594 0.8363 'International Tables Vol C Tables 4.2.6.8 and 6.1.1.4'
Ce Ce -0.2486 2.6331 'International Tables Vol C Tables 4.2.6.8 and 6.1.1.4'

loop_
_geom_angle_atom_site_label_1
_geom_angle_atom_site_label_2
_geom_angle_atom_site_label_3
_geom_angle
_geom_angle_site_symmetry_1
_geom_angle_site_symmetry_3
_geom_angle_publ_flag
Ga1 Ce1 Ga1 81.63(3) 7_665 7_664 ?
Ga1 Ce1 Ga2 151.51(3) 7_665 1_554 ?
Ga1 Ce1 Ga2 91.57(2) 7_664 1_554 ?
Ga1 Ce1 Ga2 91.57(2) 7_665 . ?
Ga1 Ce1 Ga2 151.51(3) 7_664 . ?
Ga2 Ce1 Ga2 81.28(3) 1_554 . ?
Ga1 Ce1 Ga5 104.85(3) 7_665 1_554 ?
Ga1 Ce1 Ga5 53.59(2) 7_664 1_554 ?
Ga2 Ce1 Ga5 92.79(2) 1_554 1_554 ?
Ga2 Ce1 Ga5 153.56(3) . 1_554 ?
Ga1 Ce1 Ga5 53.59(2) 7_665 . ?
Ga1 Ce1 Ga5 104.85(3) 7_664 . ?
Ga2 Ce1 Ga5 153.56(3) 1_554 . ?
Ga2 Ce1 Ga5 92.79(2) . . ?
Ga5 Ce1 Ga5 81.09(3) 1_554 . ?
Ga1 Ce1 Ga4 106.28(2) 7_665 1_554 ?
Ga1 Ce1 Ga4 56.29(2) 7_664 1_554 ?
Ga2 Ce1 Ga4 49.02(2) 1_554 1_554 ?
Ga2 Ce1 Ga4 100.16(2) . 1_554 ?
Ga5 Ce1 Ga4 95.01(2) 1_554 1_554 ?
Ga5 Ce1 Ga4 156.63(2) . 1_554 ?
Ga1 Ce1 Ga4 56.29(2) 7_665 . ?
Ga1 Ce1 Ga4 106.27(2) 7_664 . ?
Ga2 Ce1 Ga4 100.16(2) 1_554 . ?
Ga2 Ce1 Ga4 49.02(2) . . ?
Ga5 Ce1 Ga4 156.63(2) 1_554 . ?
Ga5 Ce1 Ga4 95.01(2) . . ?
Ga4 Ce1 Ga4 79.43(3) 1_554 . ?
Ga1 Ce1 Ga3 91.15(2) 7_665 . ?
Ga1 Ce1 Ga3 148.78(3) 7_664 . ?
Ga2 Ce1 Ga3 107.84(3) 1_554 . ?
Ga2 Ce1 Ga3 58.28(2) . . ?
Ga5 Ce1 Ga3 100.10(3) 1_554 . ?
Ga5 Ce1 Ga3 49.07(2) . . ?
Ga4 Ce1 Ga3 153.19(2) 1_554 . ?
Ga4 Ce1 Ga3 94.37(2) . . ?
Ga1 Ce1 Ga3 148.78(3) 7_665 1_554 ?
Ga1 Ce1 Ga3 91.15(2) 7_664 1_554 ?
Ga2 Ce1 Ga3 58.28(2) 1_554 1_554 ?
Ga2 Ce1 Ga3 107.84(3) . 1_554 ?
Ga5 Ce1 Ga3 49.07(2) 1_554 1_554 ?
Ga5 Ce1 Ga3 100.10(3) . 1_554 ?
Ga4 Ce1 Ga3 94.37(2) 1_554 1_554 ?
Ga4 Ce1 Ga3 153.19(2) . 1_554 ?
Ga3 Ce1 Ga3 79.41(3) . 1_554 ?
Ga1 Ce1 Ga6 139.184(13) 7_665 . ?
Ga1 Ce1 Ga6 139.184(14) 7_664 . ?
Ga2 Ce1 Ga6 53.25(2) 1_554 . ?
Ga2 Ce1 Ga6 53.25(2) . . ?
Ga5 Ce1 Ga6 102.84(2) 1_554 . ?
Ga5 Ce1 Ga6 102.83(2) . . ?
Ga4 Ce1 Ga6 100.50(2) 1_554 . ?
Ga4 Ce1 Ga6 100.50(2) . . ?
Ga3 Ce1 Ga6 54.641(17) . . ?
Ga3 Ce1 Ga6 54.641(17) 1_554 . ?
Ga1 Ce1 Ga9 52.227(16) 7_665 3 ?
Ga1 Ce1 Ga9 52.227(16) 7_664 3 ?
Ga2 Ce1 Ga9 102.18(2) 1_554 3 ?
Ga2 Ce1 Ga9 102.18(2) . 3 ?
Ga5 Ce1 Ga9 104.26(2) 1_554 3 ?
Ga5 Ce1 Ga9 104.26(2) . 3 ?
Ga4 Ce1 Ga9 54.129(17) 1_554 3 ?
Ga4 Ce1 Ga9 54.129(17) . 3 ?
Ga3 Ce1 Ga9 140.002(13) . 3 ?
Ga3 Ce1 Ga9 140.003(13) 1_554 3 ?
Ga6 Ce1 Ga9 144.09(2) . 3 ?
Ga1 Ce1 Ga6 52.067(19) 7_665 7_665 ?
Ga1 Ce1 Ga6 52.067(19) 7_664 7_665 ?
Ga2 Ce1 Ga6 139.309(14) 1_554 7_665 ?
Ga2 Ce1 Ga6 139.310(14) . 7_665 ?
Ga5 Ce1 Ga6 52.789(17) 1_554 7_665 ?
Ga5 Ce1 Ga6 52.789(17) . 7_665 ?
Ga4 Ce1 Ga6 106.77(2) 1_554 7_665 ?
Ga4 Ce1 Ga6 106.77(2) . 7_665 ?
Ga3 Ce1 Ga6 100.00(2) . 7_665 ?
Ga3 Ce1 Ga6 100.00(2) 1_554 7_665 ?
Ga6 Ce1 Ga6 144.265(17) . 7_665 ?
Ga9 Ce1 Ga6 71.65(2) 3 7_665 ?
Ga1 Ce1 Ga7 103.63(2) 7_665 . ?
Ga1 Ce1 Ga7 103.63(2) 7_664 . ?
Ga2 Ce1 Ga7 104.86(2) 1_554 . ?
Ga2 Ce1 Ga7 104.86(2) . . ?
Ga5 Ce1 Ga7 51.611(17) 1_554 . ?
Ga5 Ce1 Ga7 51.611(17) . . ?
Ga4 Ce1 Ga7 140.075(14) 1_554 . ?
Ga4 Ce1 Ga7 140.075(14) . . ?
Ga3 Ce1 Ga7 48.520(16) . . ?
Ga3 Ce1 Ga7 48.520(16) 1_554 . ?
Ga6 Ce1 Ga7 71.80(2) . . ?
Ga9 Ce1 Ga7 144.113(19) 3 . ?
Ga6 Ce1 Ga7 72.46(2) 7_665 . ?
Ga1 Ce1 Ga7 103.12(2) 7_665 3 ?
Ga1 Ce1 Ga7 103.12(2) 7_664 3 ?
Ga2 Ce1 Ga7 51.377(17) 1_554 3 ?
Ga2 Ce1 Ga7 51.376(17) . 3 ?
Ga5 Ce1 Ga7 139.455(13) 1_554 3 ?
Ga5 Ce1 Ga7 139.456(13) . 3 ?
Ga4 Ce1 Ga7 48.801(17) 1_554 3 ?
Ga4 Ce1 Ga7 48.802(17) . 3 ?
Ga3 Ce1 Ga7 108.10(2) . 3 ?
Ga3 Ce1 Ga7 108.10(2) 1_554 3 ?
Ga6 Ce1 Ga7 72.60(2) . 3 ?
Ga9 Ce1 Ga7 71.49(2) 3 3 ?
Ga6 Ce1 Ga7 143.14(2) 7_665 3 ?
Ga7 Ce1 Ga7 144.401(16) . 3 ?
Ga1 Ce1 Ru2 127.515(18) 7_665 . ?
Ga1 Ce1 Ru2 127.515(18) 7_664 . ?
Ga2 Ce1 Ru2 78.16(2) 1_554 . ?
Ga2 Ce1 Ru2 78.16(2) . . ?
Ga5 Ce1 Ru2 75.40(2) 1_554 . ?
Ga5 Ce1 Ru2 75.40(2) . . ?
Ga4 Ce1 Ru2 126.151(18) 1_554 . ?
Ga4 Ce1 Ru2 126.151(18) . . ?
Ga3 Ce1 Ru2 39.950(13) . . ?
Ga3 Ce1 Ru2 39.949(13) 1_554 . ?
Ga6 Ce1 Ru2 36.371(18) . . ?
Ga9 Ce1 Ru2 179.544(15) 3 . ?
Ga6 Ce1 Ru2 107.89(2) 7_665 . ?
Ga7 Ce1 Ru2 35.431(16) . . ?
Ga7 Ce1 Ru2 108.97(2) 3 . ?
Ga1 Ce1 Ru2 76.552(18) 7_665 3 ?
Ga1 Ce1 Ru2 76.552(18) 7_664 3 ?
Ga2 Ce1 Ru2 74.960(18) 1_554 3 ?
Ga2 Ce1 Ru2 74.959(18) . 3 ?
Ga5 Ce1 Ru2 128.528(17) 1_554 3 ?
Ga5 Ce1 Ru2 128.529(17) . 3 ?
Ga4 Ce1 Ru2 39.902(14) 1_554 3 ?
Ga4 Ce1 Ru2 39.902(14) . 3 ?
Ga3 Ce1 Ru2 131.349(17) . 3 ?
Ga3 Ce1 Ru2 131.349(17) 1_554 3 ?
Ga6 Ce1 Ru2 107.95(2) . 3 ?
Ga9 Ce1 Ru2 36.137(12) 3 3 ?
Ga6 Ce1 Ru2 107.79(2) 7_665 3 ?
Ga7 Ce1 Ru2 179.750(18) . 3 ?
Ga7 Ce1 Ru2 35.349(17) 3 3 ?
Ru2 Ce1 Ru2 144.319(14) . 3 ?
Ga1 Ce1 Ru1 128.071(19) 7_665 . ?
Ga1 Ce1 Ru1 128.071(19) 7_664 . ?
Ga2 Ce1 Ru1 40.703(14) 1_554 . ?
Ga2 Ce1 Ru1 40.702(14) . . ?
Ga5 Ce1 Ru1 127.068(16) 1_554 . ?
Ga5 Ce1 Ru1 127.067(16) . . ?
Ga4 Ce1 Ru1 73.412(18) 1_554 . ?
Ga4 Ce1 Ru1 73.413(18) . . ?
Ga3 Ce1 Ru1 79.81(2) . . ?
Ga3 Ce1 Ru1 79.811(19) 1_554 . ?
Ga6 Ce1 Ru1 35.49(2) . . ?
Ga9 Ce1 Ru1 108.60(2) 3 . ?
Ga6 Ce1 Ru1 179.75(2) 7_665 . ?
Ga7 Ce1 Ru1 107.288(18) . . ?
Ga7 Ce1 Ru1 37.113(15) 3 . ?
Ru2 Ce1 Ru1 71.857(19) . . ?
Ru2 Ce1 Ru1 72.462(15) 3 . ?
Ga1 Ce1 Ru1 75.81(2) 7_665 7_665 ?
Ga1 Ce1 Ru1 75.81(2) 7_664 7_665 ?
Ga2 Ce1 Ru1 129.409(18) 1_554 7_665 ?
Ga2 Ce1 Ru1 129.410(17) . 7_665 ?
Ga5 Ce1 Ru1 40.578(13) 1_554 7_665 ?
Ga5 Ce1 Ru1 40.577(13) . 7_665 ?
Ga4 Ce1 Ru1 130.426(17) 1_554 7_665 ?
Ga4 Ce1 Ru1 130.426(17) . 7_665 ?
Ga3 Ce1 Ru1 72.97(2) . 7_665 ?
Ga3 Ce1 Ru1 72.97(2) 1_554 7_665 ?
Ga6 Ce1 Ru1 108.84(2) . 7_665 ?
Ga9 Ce1 Ru1 107.07(2) 3 7_665 ?
Ga6 Ce1 Ru1 35.424(18) 7_665 7_665 ?
Ga7 Ce1 Ru1 37.039(17) . 7_665 ?
Ga7 Ce1 Ru1 178.559(18) 3 7_665 ?
Ru2 Ce1 Ru1 72.47(2) . 7_665 ?
Ru2 Ce1 Ru1 143.211(18) 3 7_665 ?
Ru1 Ce1 Ru1 144.328(15) . 7_665 ?
Ga1 Ce1 Ce1 130.815(14) 7_665 1_554 ?
Ga1 Ce1 Ce1 49.184(13) 7_664 1_554 ?
Ga2 Ce1 Ce1 49.360(14) 1_554 1_554 ?
Ga2 Ce1 Ce1 130.642(14) . 1_554 ?
Ga5 Ce1 Ce1 49.456(13) 1_554 1_554 ?
Ga5 Ce1 Ce1 130.542(13) . 1_554 ?
Ga4 Ce1 Ce1 50.288(14) 1_554 1_554 ?
Ga4 Ce1 Ce1 129.714(14) . 1_554 ?
Ga3 Ce1 Ce1 129.703(13) . 1_554 ?
Ga3 Ce1 Ce1 50.297(13) 1_554 1_554 ?
Ga6 Ce1 Ce1 90.0 . 1_554 ?
Ga9 Ce1 Ce1 90.0 3 1_554 ?
Ga6 Ce1 Ce1 90.0 7_665 1_554 ?
Ga7 Ce1 Ce1 90.0 . 1_554 ?
Ga7 Ce1 Ce1 90.0 3 1_554 ?
Ru2 Ce1 Ce1 90.0 . 1_554 ?
Ru2 Ce1 Ce1 90.0 3 1_554 ?
Ru1 Ce1 Ce1 90.0 . 1_554 ?
Ru1 Ce1 Ce1 90.0 7_665 1_554 ?
Ga6 Ru1 Ga8 125.858(14) . . ?
Ga6 Ru1 Ga8 125.858(14) . 1_554 ?
Ga8 Ru1 Ga8 108.25(3) . 1_554 ?
Ga6 Ru1 Ga7 126.63(4) . 7_565 ?
Ga8 Ru1 Ga7 70.394(17) . 7_565 ?
Ga8 Ru1 Ga7 70.394(17) 1_554 7_565 ?
Ga6 Ru1 Ga7 123.41(4) . 3 ?
Ga8 Ru1 Ga7 70.303(19) . 3 ?
Ga8 Ru1 Ga7 70.30(2) 1_554 3 ?
Ga7 Ru1 Ga7 109.96(3) 7_565 3 ?
Ga6 Ru1 Ga5 70.68(3) . 7_564 ?
Ga8 Ru1 Ga5 145.93(3) . 7_564 ?
Ga8 Ru1 Ga5 65.04(2) 1_554 7_564 ?
Ga7 Ru1 Ga5 76.19(3) 7_565 7_564 ?
Ga7 Ru1 Ga5 129.476(18) 3 7_564 ?
Ga6 Ru1 Ga5 70.68(3) . 7_565 ?
Ga8 Ru1 Ga5 65.04(2) . 7_565 ?
Ga8 Ru1 Ga5 145.93(3) 1_554 7_565 ?
Ga7 Ru1 Ga5 76.19(3) 7_565 7_565 ?
Ga7 Ru1 Ga5 129.476(19) 3 7_565 ?
Ga5 Ru1 Ga5 100.99(4) 7_564 7_565 ?
Ga6 Ru1 Ga2 69.12(3) . . ?
Ga8 Ru1 Ga2 64.84(2) . . ?
Ga8 Ru1 Ga2 145.52(3) 1_554 . ?
Ga7 Ru1 Ga2 129.510(19) 7_565 . ?
Ga7 Ru1 Ga2 75.86(3) 3 . ?
Ga5 Ru1 Ga2 139.79(4) 7_564 . ?
Ga5 Ru1 Ga2 64.79(3) 7_565 . ?
Ga6 Ru1 Ga2 69.12(2) . 1_554 ?
Ga8 Ru1 Ga2 145.52(3) . 1_554 ?
Ga8 Ru1 Ga2 64.85(2) 1_554 1_554 ?
Ga7 Ru1 Ga2 129.511(19) 7_565 1_554 ?
Ga7 Ru1 Ga2 75.86(3) 3 1_554 ?
Ga5 Ru1 Ga2 64.79(3) 7_564 1_554 ?
Ga5 Ru1 Ga2 139.79(4) 7_565 1_554 ?
Ga2 Ru1 Ga2 100.88(4) . 1_554 ?
Ga6 Ru1 Ru1 178.30(4) . 5_565 ?
Ga8 Ru1 Ru1 54.123(14) . 5_565 ?
Ga8 Ru1 Ru1 54.123(14) 1_554 5_565 ?
Ga7 Ru1 Ru1 55.07(3) 7_565 5_565 ?
Ga7 Ru1 Ru1 54.89(3) 3 5_565 ?
Ga5 Ru1 Ru1 110.29(3) 7_564 5_565 ?
Ga5 Ru1 Ru1 110.29(3) 7_565 5_565 ?
Ga2 Ru1 Ru1 109.92(3) . 5_565 ?
Ga2 Ru1 Ru1 109.92(3) 1_554 5_565 ?
Ga6 Ru1 Ce1 52.49(2) . . ?
Ga8 Ru1 Ce1 110.052(15) . . ?
Ga8 Ru1 Ce1 110.052(15) 1_554 . ?
Ga7 Ru1 Ce1 179.12(3) 7_565 . ?
Ga7 Ru1 Ce1 70.92(3) 3 . ?
Ga5 Ru1 Ce1 103.28(2) 7_564 . ?
Ga5 Ru1 Ce1 103.28(2) 7_565 . ?
Ga2 Ru1 Ce1 50.529(19) . . ?
Ga2 Ru1 Ce1 50.528(19) 1_554 . ?
Ru1 Ru1 Ce1 125.81(3) 5_565 . ?
Ga6 Ru1 Ce1 56.06(3) . 7_565 ?
Ga8 Ru1 Ce1 109.968(18) . 7_565 ?
Ga8 Ru1 Ce1 109.968(17) 1_554 7_565 ?
Ga7 Ru1 Ce1 70.57(3) 7_565 7_565 ?
Ga7 Ru1 Ce1 179.47(3) 3 7_565 ?
Ga5 Ru1 Ce1 50.542(19) 7_564 7_565 ?
Ga5 Ru1 Ce1 50.542(19) 7_565 7_565 ?
Ga2 Ru1 Ce1 103.82(3) . 7_565 ?
Ga2 Ru1 Ce1 103.82(3) 1_554 7_565 ?
Ru1 Ru1 Ce1 125.64(3) 5_565 7_565 ?
Ce1 Ru1 Ce1 108.55(2) . 7_565 ?
Ga6 Ru1 Ru1 90.0 . 1_556 ?
Ga8 Ru1 Ru1 35.877(14) . 1_556 ?
Ga8 Ru1 Ru1 144.123(14) 1_554 1_556 ?
Ga7 Ru1 Ru1 90.0 7_565 1_556 ?
Ga7 Ru1 Ru1 90.0 3 1_556 ?
Ga5 Ru1 Ru1 140.493(18) 7_564 1_556 ?
Ga5 Ru1 Ru1 39.507(19) 7_565 1_556 ?
Ga2 Ru1 Ru1 39.558(19) . 1_556 ?
Ga2 Ru1 Ru1 140.441(18) 1_554 1_556 ?
Ru1 Ru1 Ru1 90.0 5_565 1_556 ?
Ce1 Ru1 Ru1 90.0 . 1_556 ?
Ce1 Ru1 Ru1 90.0 7_565 1_556 ?
Ga6 Ru1 Ru1 90.0 . 1_554 ?
Ga8 Ru1 Ru1 144.123(14) . 1_554 ?
Ga8 Ru1 Ru1 35.877(14) 1_554 1_554 ?
Ga7 Ru1 Ru1 90.0 7_565 1_554 ?
Ga7 Ru1 Ru1 90.0 3 1_554 ?
Ga5 Ru1 Ru1 39.507(18) 7_564 1_554 ?
Ga5 Ru1 Ru1 140.493(18) 7_565 1_554 ?
Ga2 Ru1 Ru1 140.442(19) . 1_554 ?
Ga2 Ru1 Ru1 39.559(18) 1_554 1_554 ?
Ru1 Ru1 Ru1 90.0 5_565 1_554 ?
Ce1 Ru1 Ru1 90.0 . 1_554 ?
Ce1 Ru1 Ru1 90.0 7_565 1_554 ?
Ru1 Ru1 Ru1 180.00(5) 1_556 1_554 ?
Ga6 Ru1 Ga3 91.81(3) . 7_564 ?
Ga8 Ru1 Ga3 112.02(2) . 7_564 ?
Ga8 Ru1 Ga3 67.589(15) 1_554 7_564 ?
Ga7 Ru1 Ga3 43.27(2) 7_565 7_564 ?
Ga7 Ru1 Ga3 136.09(2) 3 7_564 ?
Ga5 Ru1 Ga3 33.909(19) 7_564 7_564 ?
Ga5 Ru1 Ga3 83.69(3) 7_565 7_564 ?
Ga2 Ru1 Ga3 146.88(3) . 7_564 ?
Ga2 Ru1 Ga3 96.77(2) 1_554 7_564 ?
Ru1 Ru1 Ga3 89.69(3) 5_565 7_564 ?
Ce1 Ru1 Ga3 136.085(19) . 7_564 ?
Ce1 Ru1 Ga3 44.304(13) 7_565 7_564 ?
Ru1 Ru1 Ga3 117.817(10) 1_556 7_564 ?
Ru1 Ru1 Ga3 62.183(10) 1_554 7_564 ?
Ga6 Ru1 Ga3 91.81(3) . 7_565 ?
Ga8 Ru1 Ga3 67.589(15) . 7_565 ?
Ga8 Ru1 Ga3 112.02(2) 1_554 7_565 ?
Ga7 Ru1 Ga3 43.27(2) 7_565 7_565 ?
Ga7 Ru1 Ga3 136.09(2) 3 7_565 ?
Ga5 Ru1 Ga3 83.69(2) 7_564 7_565 ?
Ga5 Ru1 Ga3 33.909(19) 7_565 7_565 ?
Ga2 Ru1 Ga3 96.77(2) . 7_565 ?
Ga2 Ru1 Ga3 146.88(3) 1_554 7_565 ?
Ru1 Ru1 Ga3 89.69(3) 5_565 7_565 ?
Ce1 Ru1 Ga3 136.085(19) . 7_565 ?
Ce1 Ru1 Ga3 44.304(13) 7_565 7_565 ?
Ru1 Ru1 Ga3 62.183(10) 1_556 7_565 ?
Ru1 Ru1 Ga3 117.817(10) 1_554 7_565 ?
Ga3 Ru1 Ga3 55.634(19) 7_564 7_565 ?
Ga6 Ru1 Ga4 88.62(3) . 1_554 ?
Ga8 Ru1 Ga4 112.05(2) . 1_554 ?
Ga8 Ru1 Ga4 67.792(17) 1_554 1_554 ?
Ga7 Ru1 Ga4 136.44(3) 7_565 1_554 ?
Ga7 Ru1 Ga4 43.488(19) 3 1_554 ?
Ga5 Ru1 Ga4 96.56(2) 7_564 1_554 ?
Ga5 Ru1 Ga4 146.27(2) 7_565 1_554 ?
Ga2 Ru1 Ga4 83.27(3) . 1_554 ?
Ga2 Ru1 Ga4 33.48(2) 1_554 1_554 ?
Ru1 Ru1 Ga4 89.88(3) 5_565 1_554 ?
Ce1 Ru1 Ga4 44.214(16) . 1_554 ?
Ce1 Ru1 Ga4 136.118(17) 7_565 1_554 ?
Ru1 Ru1 Ga4 117.704(10) 1_556 1_554 ?
Ru1 Ru1 Ga4 62.296(10) 1_554 1_554 ?
Ga3 Ru1 Ga4 124.477(17) 7_564 1_554 ?
Ga3 Ru1 Ga4 179.56(2) 7_565 1_554 ?
Ga6 Ru1 Ga4 88.62(3) . . ?
Ga8 Ru1 Ga4 67.792(17) . . ?
Ga8 Ru1 Ga4 112.05(2) 1_554 . ?
Ga7 Ru1 Ga4 136.44(3) 7_565 . ?
Ga7 Ru1 Ga4 43.488(19) 3 . ?
Ga5 Ru1 Ga4 146.27(2) 7_564 . ?
Ga5 Ru1 Ga4 96.56(2) 7_565 . ?
Ga2 Ru1 Ga4 33.48(2) . . ?
Ga2 Ru1 Ga4 83.27(3) 1_554 . ?
Ru1 Ru1 Ga4 89.88(3) 5_565 . ?
Ce1 Ru1 Ga4 44.214(16) . . ?
Ce1 Ru1 Ga4 136.118(17) 7_565 . ?
Ru1 Ru1 Ga4 62.296(10) 1_556 . ?
Ru1 Ru1 Ga4 117.704(10) 1_554 . ?
Ga3 Ru1 Ga4 179.56(2) 7_564 . ?
Ga3 Ru1 Ga4 124.477(17) 7_565 . ?
Ga4 Ru1 Ga4 55.408(19) 1_554 . ?
Ga6 Ru1 Ga1 34.346(18) . 1_554 ?
Ga8 Ru1 Ga1 149.168(18) . 1_554 ?
Ga8 Ru1 Ga1 96.902(19) 1_554 1_554 ?
Ga7 Ru1 Ga1 103.04(3) 7_565 1_554 ?
Ga7 Ru1 Ga1 137.08(2) 3 1_554 ?
Ga5 Ru1 Ga1 36.35(2) 7_564 1_554 ?
Ga5 Ru1 Ga1 84.13(3) 7_565 1_554 ?
Ga2 Ru1 Ga1 103.45(3) . 1_554 ?
Ga2 Ru1 Ga1 61.96(2) 1_554 1_554 ?
Ru1 Ru1 Ga1 146.63(2) 5_565 1_554 ?
Ce1 Ru1 Ga1 76.183(15) . 1_554 ?
Ce1 Ru1 Ga1 42.526(14) 7_565 1_554 ?
Ru1 Ru1 Ga1 117.110(10) 1_556 1_554 ?
Ru1 Ru1 Ga1 62.890(10) 1_554 1_554 ?
Ga3 Ru1 Ga1 61.274(16) 7_564 1_554 ?
Ga3 Ru1 Ga1 86.829(18) 7_565 1_554 ?
Ga4 Ru1 Ga1 93.592(17) 1_554 1_554 ?
Ga4 Ru1 Ga1 119.10(2) . 1_554 ?
Ga6 Ru1 Ga1 34.346(17) . . ?
Ga8 Ru1 Ga1 96.902(19) . . ?
Ga8 Ru1 Ga1 149.168(18) 1_554 . ?
Ga7 Ru1 Ga1 103.04(3) 7_565 . ?
Ga7 Ru1 Ga1 137.08(2) 3 . ?
Ga5 Ru1 Ga1 84.13(3) 7_564 . ?
Ga5 Ru1 Ga1 36.35(2) 7_565 . ?
Ga2 Ru1 Ga1 61.96(2) . . ?
Ga2 Ru1 Ga1 103.45(3) 1_554 . ?
Ru1 Ru1 Ga1 146.630(19) 5_565 . ?
Ce1 Ru1 Ga1 76.184(15) . . ?
Ce1 Ru1 Ga1 42.526(14) 7_565 . ?
Ru1 Ru1 Ga1 62.890(10) 1_556 . ?
Ru1 Ru1 Ga1 117.110(10) 1_554 . ?
Ga3 Ru1 Ga1 86.829(18) 7_564 . ?
Ga3 Ru1 Ga1 61.274(16) 7_565 . ?
Ga4 Ru1 Ga1 119.10(2) 1_554 . ?
Ga4 Ru1 Ga1 93.593(17) . . ?
Ga1 Ru1 Ga1 54.22(2) 1_554 . ?
Ga9 Ru2 Ga6 109.21(3) . . ?
Ga9 Ru2 Ga7 126.29(3) . . ?
Ga6 Ru2 Ga7 124.50(4) . . ?
Ga9 Ru2 Ga3 127.511(18) . 1_554 ?
Ga6 Ru2 Ga3 72.05(3) . 1_554 ?
Ga7 Ru2 Ga3 74.44(3) . 1_554 ?
Ga9 Ru2 Ga3 127.512(18) . . ?
Ga6 Ru2 Ga3 72.05(3) . . ?
Ga7 Ru2 Ga3 74.44(3) . . ?
Ga3 Ru2 Ga3 103.43(4) 1_554 . ?
Ga9 Ru2 Ga4 72.44(2) . 3_545 ?
Ga6 Ru2 Ga4 127.67(2) . 3_545 ?
Ga7 Ru2 Ga4 75.03(2) . 3_545 ?
Ga3 Ru2 Ga4 68.28(3) 1_554 3_545 ?
Ga3 Ru2 Ga4 149.47(3) . 3_545 ?
Ga9 Ru2 Ga4 72.44(2) . 3_546 ?
Ga6 Ru2 Ga4 127.67(2) . 3_546 ?
Ga7 Ru2 Ga4 75.03(2) . 3_546 ?
Ga3 Ru2 Ga4 149.47(3) 1_554 3_546 ?
Ga3 Ru2 Ga4 68.28(3) . 3_546 ?
Ga4 Ru2 Ga4 103.33(4) 3_545 3_546 ?
Ga9 Ru2 Ga1 67.66(2) . 1_554 ?
Ga6 Ru2 Ga1 68.37(2) . 1_554 ?
Ga7 Ru2 Ga1 130.266(17) . 1_554 ?
Ga3 Ru2 Ga1 64.71(3) 1_554 1_554 ?
Ga3 Ru2 Ga1 140.41(3) . 1_554 ?
Ga4 Ru2 Ga1 64.54(3) 3_545 1_554 ?
Ga4 Ru2 Ga1 140.10(3) 3_546 1_554 ?
Ga9 Ru2 Ga1 67.66(2) . . ?
Ga6 Ru2 Ga1 68.37(2) . . ?
Ga7 Ru2 Ga1 130.266(17) . . ?
Ga3 Ru2 Ga1 140.41(3) 1_554 . ?
Ga3 Ru2 Ga1 64.71(3) . . ?
Ga4 Ru2 Ga1 140.10(3) 3_545 . ?
Ga4 Ru2 Ga1 64.54(3) 3_546 . ?
Ga1 Ru2 Ga1 99.47(3) 1_554 . ?
Ga9 Ru2 Ce1 161.96(2) . . ?
Ga6 Ru2 Ce1 52.75(3) . . ?
Ga7 Ru2 Ce1 71.75(3) . . ?
Ga3 Ru2 Ce1 52.094(18) 1_554 . ?
Ga3 Ru2 Ce1 52.093(19) . . ?
Ga4 Ru2 Ce1 117.05(2) 3_545 . ?
Ga4 Ru2 Ce1 117.05(2) 3_546 . ?
Ga1 Ru2 Ce1 101.51(2) 1_554 . ?
Ga1 Ru2 Ce1 101.51(2) . . ?
Ga9 Ru2 Ce1 54.423(15) . 3_545 ?
Ga6 Ru2 Ce1 163.63(3) . 3_545 ?
Ga7 Ru2 Ce1 71.86(3) . 3_545 ?
Ga3 Ru2 Ce1 116.56(2) 1_554 3_545 ?
Ga3 Ru2 Ce1 116.57(2) . 3_545 ?
Ga4 Ru2 Ce1 51.95(2) 3_545 3_545 ?
Ga4 Ru2 Ce1 51.95(2) 3_546 3_545 ?
Ga1 Ru2 Ce1 101.78(2) 1_554 3_545 ?
Ga1 Ru2 Ce1 101.78(2) . 3_545 ?
Ce1 Ru2 Ce1 143.618(17) . 3_545 ?
Ga9 Ru2 Ru2 90.0 . 1_556 ?
Ga6 Ru2 Ru2 90.0 . 1_556 ?
Ga7 Ru2 Ru2 90.0 . 1_556 ?
Ga3 Ru2 Ru2 141.717(18) 1_554 1_556 ?
Ga3 Ru2 Ru2 38.283(18) . 1_556 ?
Ga4 Ru2 Ru2 141.664(19) 3_545 1_556 ?
Ga4 Ru2 Ru2 38.337(19) 3_546 1_556 ?
Ga1 Ru2 Ru2 139.734(17) 1_554 1_556 ?
Ga1 Ru2 Ru2 40.267(17) . 1_556 ?
Ce1 Ru2 Ru2 90.0 . 1_556 ?
Ce1 Ru2 Ru2 90.0 3_545 1_556 ?
Ga9 Ru2 Ru2 90.0 . 1_554 ?
Ga6 Ru2 Ru2 90.0 . 1_554 ?
Ga7 Ru2 Ru2 90.0 . 1_554 ?
Ga3 Ru2 Ru2 38.283(18) 1_554 1_554 ?
Ga3 Ru2 Ru2 141.716(18) . 1_554 ?
Ga4 Ru2 Ru2 38.337(19) 3_545 1_554 ?
Ga4 Ru2 Ru2 141.664(19) 3_546 1_554 ?
Ga1 Ru2 Ru2 40.266(17) 1_554 1_554 ?
Ga1 Ru2 Ru2 139.733(17) . 1_554 ?
Ce1 Ru2 Ru2 90.0 . 1_554 ?
Ce1 Ru2 Ru2 90.0 3_545 1_554 ?
Ru2 Ru2 Ru2 180.00(3) 1_556 1_554 ?
Ga9 Ru2 Ce1 53.690(18) . 7_565 ?
Ga6 Ru2 Ce1 55.52(2) . 7_565 ?
Ga7 Ru2 Ce1 179.98(3) . 7_565 ?
Ga3 Ru2 Ce1 105.57(2) 1_554 7_565 ?
Ga3 Ru2 Ce1 105.57(2) . 7_565 ?
Ga4 Ru2 Ce1 104.96(2) 3_545 7_565 ?
Ga4 Ru2 Ce1 104.96(2) 3_546 7_565 ?
Ga1 Ru2 Ce1 49.734(17) 1_554 7_565 ?
Ga1 Ru2 Ce1 49.734(17) . 7_565 ?
Ce1 Ru2 Ce1 108.269(19) . 7_565 ?
Ce1 Ru2 Ce1 108.113(15) 3_545 7_565 ?
Ru2 Ru2 Ce1 90.0 1_556 7_565 ?
Ru2 Ru2 Ce1 90.0 1_554 7_565 ?
Ga9 Ru2 Ga2 89.12(2) . 3_545 ?
Ga6 Ru2 Ga2 147.489(18) . 3_545 ?
Ga7 Ru2 Ga2 45.06(2) . 3_545 ?
Ga3 Ru2 Ga2 75.49(2) 1_554 3_545 ?
Ga3 Ru2 Ga2 118.17(3) . 3_545 ?
Ga4 Ru2 Ga2 32.140(18) 3_545 3_545 ?
Ga4 Ru2 Ga2 82.84(3) 3_546 3_545 ?
Ga1 Ru2 Ga2 96.14(2) 1_554 3_545 ?
Ga1 Ru2 Ga2 144.04(3) . 3_545 ?
Ce1 Ru2 Ga2 106.83(2) . 3_545 ?
Ce1 Ru2 Ga2 43.037(14) 3_545 3_545 ?
Ru2 Ru2 Ga2 117.405(9) 1_556 3_545 ?
Ru2 Ru2 Ga2 62.595(9) 1_554 3_545 ?
Ce1 Ru2 Ga2 134.923(15) 7_565 3_545 ?
Ga9 Ru2 Ga2 89.12(2) . 3_546 ?
Ga6 Ru2 Ga2 147.489(18) . 3_546 ?
Ga7 Ru2 Ga2 45.06(2) . 3_546 ?
Ga3 Ru2 Ga2 118.17(3) 1_554 3_546 ?
Ga3 Ru2 Ga2 75.49(2) . 3_546 ?
Ga4 Ru2 Ga2 82.84(3) 3_545 3_546 ?
Ga4 Ru2 Ga2 32.140(18) 3_546 3_546 ?
Ga1 Ru2 Ga2 144.04(3) 1_554 3_546 ?
Ga1 Ru2 Ga2 96.14(2) . 3_546 ?
Ce1 Ru2 Ga2 106.83(2) . 3_546 ?
Ce1 Ru2 Ga2 43.037(14) 3_545 3_546 ?
Ru2 Ru2 Ga2 62.595(9) 1_556 3_546 ?
Ru2 Ru2 Ga2 117.405(9) 1_554 3_546 ?
Ce1 Ru2 Ga2 134.923(15) 7_565 3_546 ?
Ga2 Ru2 Ga2 54.810(18) 3_545 3_546 ?
Ga9 Ru2 Ga5 148.390(14) . . ?
Ga6 Ru2 Ga5 87.70(3) . . ?
Ga7 Ru2 Ga5 44.85(2) . . ?
Ga3 Ru2 Ga5 82.55(2) 1_554 . ?
Ga3 Ru2 Ga5 31.864(18) . . ?
Ga4 Ru2 Ga5 118.60(3) 3_545 . ?
Ga4 Ru2 Ga5 76.09(2) 3_546 . ?
Ga1 Ru2 Ga5 143.74(3) 1_554 . ?
Ga1 Ru2 Ga5 96.13(2) . . ?
Ce1 Ru2 Ga5 43.028(12) . . ?
Ce1 Ru2 Ga5 106.780(16) 3_545 . ?
Ru2 Ru2 Ga5 62.720(9) 1_556 . ?
Ru2 Ru2 Ga5 117.280(9) 1_554 . ?
Ce1 Ru2 Ga5 135.168(18) 7_565 . ?
Ga2 Ru2 Ga5 89.91(2) 3_545 . ?
Ga2 Ru2 Ga5 64.943(19) 3_546 . ?
Ga9 Ru2 Ga5 148.390(14) . 1_554 ?
Ga6 Ru2 Ga5 87.70(3) . 1_554 ?
Ga7 Ru2 Ga5 44.85(2) . 1_554 ?
Ga3 Ru2 Ga5 31.864(18) 1_554 1_554 ?
Ga3 Ru2 Ga5 82.54(2) . 1_554 ?
Ga4 Ru2 Ga5 76.09(2) 3_545 1_554 ?
Ga4 Ru2 Ga5 118.60(3) 3_546 1_554 ?
Ga1 Ru2 Ga5 96.13(2) 1_554 1_554 ?
Ga1 Ru2 Ga5 143.74(3) . 1_554 ?
Ce1 Ru2 Ga5 43.027(13) . 1_554 ?
Ce1 Ru2 Ga5 106.780(16) 3_545 1_554 ?
Ru2 Ru2 Ga5 117.280(9) 1_556 1_554 ?
Ru2 Ru2 Ga5 62.720(9) 1_554 1_554 ?
Ce1 Ru2 Ga5 135.168(18) 7_565 1_554 ?
Ga2 Ru2 Ga5 64.943(19) 3_545 1_554 ?
Ga2 Ru2 Ga5 89.91(2) 3_546 1_554 ?
Ga5 Ru2 Ga5 54.560(19) . 1_554 ?
Ga9 Ru2 Ga1 33.307(11) . 5 ?
Ga6 Ru2 Ga1 124.62(3) . 5 ?
Ga7 Ru2 Ga1 104.15(3) . 5 ?
Ga3 Ru2 Ga1 100.88(2) 1_554 5 ?
Ga3 Ru2 Ga1 154.15(2) . 5 ?
Ga4 Ru2 Ga1 39.13(2) 3_545 5 ?
Ga4 Ru2 Ga1 86.27(3) 3_546 5 ?
Ga1 Ru2 Ga1 59.93(3) 1_554 5 ?
Ga1 Ru2 Ga1 100.97(2) . 5 ?
Ce1 Ru2 Ga1 152.970(9) . 5 ?
Ce1 Ru2 Ga1 42.382(13) 3_545 5 ?
Ru2 Ru2 Ga1 116.937(9) 1_556 5 ?
Ru2 Ru2 Ga1 63.063(9) 1_554 5 ?
Ce1 Ru2 Ga1 75.831(18) 7_565 5 ?
Ga2 Ru2 Ga1 60.21(2) 3_545 5 ?
Ga2 Ru2 Ga1 85.42(2) 3_546 5 ?
Ga5 Ru2 Ga1 147.19(2) . 5 ?
Ga5 Ru2 Ga1 115.163(16) 1_554 5 ?
Ga9 Ru2 Ga1 33.307(11) . 5_556 ?
Ga6 Ru2 Ga1 124.62(3) . 5_556 ?
Ga7 Ru2 Ga1 104.15(3) . 5_556 ?
Ga3 Ru2 Ga1 154.15(2) 1_554 5_556 ?
Ga3 Ru2 Ga1 100.88(2) . 5_556 ?
Ga4 Ru2 Ga1 86.27(3) 3_545 5_556 ?
Ga4 Ru2 Ga1 39.13(2) 3_546 5_556 ?
Ga1 Ru2 Ga1 100.97(2) 1_554 5_556 ?
Ga1 Ru2 Ga1 59.93(3) . 5_556 ?
Ce1 Ru2 Ga1 152.970(9) . 5_556 ?
Ce1 Ru2 Ga1 42.382(14) 3_545 5_556 ?
Ru2 Ru2 Ga1 63.063(9) 1_556 5_556 ?
Ru2 Ru2 Ga1 116.937(9) 1_554 5_556 ?
Ce1 Ru2 Ga1 75.831(18) 7_565 5_556 ?
Ga2 Ru2 Ga1 85.42(2) 3_545 5_556 ?
Ga2 Ru2 Ga1 60.21(2) 3_546 5_556 ?
Ga5 Ru2 Ga1 115.163(16) . 5_556 ?
Ga5 Ru2 Ga1 147.19(2) 1_554 5_556 ?
Ga1 Ru2 Ga1 53.874(18) 5 5_556 ?
Ru2 Ga1 Ru2 99.47(3) 1_556 . ?
Ru2 Ga1 Ga4 56.48(2) 1_556 3_546 ?
Ru2 Ga1 Ga4 56.48(2) . 3_546 ?
Ru2 Ga1 Ga5 112.67(3) 1_556 7_565 ?
Ru2 Ga1 Ga5 112.67(3) . 7_565 ?
Ga4 Ga1 Ga5 157.91(4) 3_546 7_565 ?
Ru2 Ga1 Ga3 56.37(2) 1_556 . ?
Ru2 Ga1 Ga3 56.367(19) . . ?
Ga4 Ga1 Ga3 62.33(3) 3_546 . ?
Ga5 Ga1 Ga3 95.58(4) 7_565 . ?
Ru2 Ga1 Ga9 118.46(3) 1_556 . ?
Ru2 Ga1 Ga9 51.390(17) . . ?
Ga4 Ga1 Ga9 63.09(2) 3_546 . ?
Ga5 Ga1 Ga9 128.065(19) 7_565 . ?
Ga3 Ga1 Ga9 104.74(2) . . ?
Ru2 Ga1 Ga9 51.390(17) 1_556 1_556 ?
Ru2 Ga1 Ga9 118.46(3) . 1_556 ?
Ga4 Ga1 Ga9 63.09(2) 3_546 1_556 ?
Ga5 Ga1 Ga9 128.065(19) 7_565 1_556 ?
Ga3 Ga1 Ga9 104.74(2) . 1_556 ?
Ga9 Ga1 Ga9 92.30(3) . 1_556 ?
Ru2 Ga1 Ga6 51.26(2) 1_556 1_556 ?
Ru2 Ga1 Ga6 117.59(3) . 1_556 ?
Ga4 Ga1 Ga6 104.51(3) 3_546 1_556 ?
Ga5 Ga1 Ga6 61.43(3) 7_565 1_556 ?
Ga3 Ga1 Ga6 62.41(2) . 1_556 ?
Ga9 Ga1 Ga6 166.21(3) . 1_556 ?
Ga9 Ga1 Ga6 86.68(2) 1_556 1_556 ?
Ru2 Ga1 Ga6 117.59(3) 1_556 . ?
Ru2 Ga1 Ga6 51.26(2) . . ?
Ga4 Ga1 Ga6 104.51(3) 3_546 . ?
Ga5 Ga1 Ga6 61.43(3) 7_565 . ?
Ga3 Ga1 Ga6 62.41(2) . . ?
Ga9 Ga1 Ga6 86.68(2) . . ?
Ga9 Ga1 Ga6 166.21(3) 1_556 . ?
Ga6 Ga1 Ga6 91.05(4) 1_556 . ?
Ru2 Ga1 Ga4 112.47(3) 1_556 7_565 ?
Ru2 Ga1 Ga4 112.47(3) . 7_565 ?
Ga4 Ga1 Ga4 94.94(4) 3_546 7_565 ?
Ga5 Ga1 Ga4 107.15(4) 7_565 7_565 ?
Ga3 Ga1 Ga4 157.27(4) . 7_565 ?
Ga9 Ga1 Ga4 61.076(19) . 7_565 ?
Ga9 Ga1 Ga4 61.076(18) 1_556 7_565 ?
Ga6 Ga1 Ga4 129.07(2) 1_556 7_565 ?
Ga6 Ga1 Ga4 129.07(2) . 7_565 ?
Ru2 Ga1 Ce1 171.08(2) 1_556 7_565 ?
Ru2 Ga1 Ce1 89.45(2) . 7_565 ?
Ga4 Ga1 Ce1 130.03(2) 3_546 7_565 ?
Ga5 Ga1 Ce1 63.52(2) 7_565 7_565 ?
Ga3 Ga1 Ce1 130.69(2) . 7_565 ?
Ga9 Ga1 Ce1 67.070(16) . 7_565 ?
Ga9 Ga1 Ce1 123.58(3) 1_556 7_565 ?
Ga6 Ga1 Ce1 124.49(3) 1_556 7_565 ?
Ga6 Ga1 Ce1 68.50(2) . 7_565 ?
Ga4 Ga1 Ce1 63.07(2) 7_565 7_565 ?
Ru2 Ga1 Ce1 89.45(2) 1_556 7_566 ?
Ru2 Ga1 Ce1 171.08(2) . 7_566 ?
Ga4 Ga1 Ce1 130.03(2) 3_546 7_566 ?
Ga5 Ga1 Ce1 63.52(2) 7_565 7_566 ?
Ga3 Ga1 Ce1 130.69(2) . 7_566 ?
Ga9 Ga1 Ce1 123.58(3) . 7_566 ?
Ga9 Ga1 Ce1 67.070(15) 1_556 7_566 ?
Ga6 Ga1 Ce1 68.50(2) 1_556 7_566 ?
Ga6 Ga1 Ce1 124.49(3) . 7_566 ?
Ga4 Ga1 Ce1 63.07(2) 7_565 7_566 ?
Ce1 Ga1 Ce1 81.63(3) 7_565 7_566 ?
Ru2 Ga1 Ga1 83.89(3) 1_556 5_556 ?
Ru2 Ga1 Ga1 83.89(3) . 5_556 ?
Ga4 Ga1 Ga1 49.22(3) 3_546 5_556 ?
Ga5 Ga1 Ga1 152.87(4) 7_565 5_556 ?
Ga3 Ga1 Ga1 111.55(4) . 5_556 ?
Ga9 Ga1 Ga1 46.150(15) . 5_556 ?
Ga9 Ga1 Ga1 46.150(15) 1_556 5_556 ?
Ga6 Ga1 Ga1 131.23(2) 1_556 5_556 ?
Ga6 Ga1 Ga1 131.23(2) . 5_556 ?
Ga4 Ga1 Ga1 45.72(2) 7_565 5_556 ?
Ce1 Ga1 Ga1 96.78(2) 7_565 5_556 ?
Ce1 Ga1 Ga1 96.78(2) 7_566 5_556 ?
Ru2 Ga1 Ga2 84.40(2) 1_556 . ?
Ru2 Ga1 Ga2 84.41(2) . . ?
Ga4 Ga1 Ga2 112.63(3) 3_546 . ?
Ga5 Ga1 Ga2 45.29(3) 7_565 . ?
Ga3 Ga1 Ga2 50.30(2) . . ?
Ga9 Ga1 Ga2 131.170(16) . . ?
Ga9 Ga1 Ga2 131.170(16) 1_556 . ?
Ga6 Ga1 Ga2 45.548(19) 1_556 . ?
Ga6 Ga1 Ga2 45.547(19) . . ?
Ga4 Ga1 Ga2 152.43(3) 7_565 . ?
Ce1 Ga1 Ga2 96.94(2) 7_565 . ?
Ce1 Ga1 Ga2 96.94(2) 7_566 . ?
Ga1 Ga1 Ga2 161.85(3) 5_556 . ?
Ru2 Ga1 Ga1 40.266(17) 1_556 1_556 ?
Ru2 Ga1 Ga1 139.733(17) . 1_556 ?
Ga4 Ga1 Ga1 90.0 3_546 1_556 ?
Ga5 Ga1 Ga1 90.0 7_565 1_556 ?
Ga3 Ga1 Ga1 90.0 . 1_556 ?
Ga9 Ga1 Ga1 136.150(15) . 1_556 ?
Ga9 Ga1 Ga1 43.851(16) 1_556 1_556 ?
Ga6 Ga1 Ga1 44.476(19) 1_556 1_556 ?
Ga6 Ga1 Ga1 135.523(19) . 1_556 ?
Ga4 Ga1 Ga1 90.0 7_565 1_556 ?
Ce1 Ga1 Ga1 130.817(13) 7_565 1_556 ?
Ce1 Ga1 Ga1 49.184(13) 7_566 1_556 ?
Ga1 Ga1 Ga1 90.0 5_556 1_556 ?
Ga2 Ga1 Ga1 90.0 . 1_556 ?
Ru2 Ga1 Ga1 139.733(17) 1_556 1_554 ?
Ru2 Ga1 Ga1 40.266(17) . 1_554 ?
Ga4 Ga1 Ga1 90.0 3_546 1_554 ?
Ga5 Ga1 Ga1 90.0 7_565 1_554 ?
Ga3 Ga1 Ga1 90.0 . 1_554 ?
Ga9 Ga1 Ga1 43.850(15) . 1_554 ?
Ga9 Ga1 Ga1 136.150(15) 1_556 1_554 ?
Ga6 Ga1 Ga1 135.524(19) 1_556 1_554 ?
Ga6 Ga1 Ga1 44.476(19) . 1_554 ?
Ga4 Ga1 Ga1 90.0 7_565 1_554 ?
Ce1 Ga1 Ga1 49.184(13) 7_565 1_554 ?
Ce1 Ga1 Ga1 130.817(13) 7_566 1_554 ?
Ga1 Ga1 Ga1 90.0 5_556 1_554 ?
Ga2 Ga1 Ga1 90.0 . 1_554 ?
Ga1 Ga1 Ga1 180.00(5) 1_556 1_554 ?
Ru2 Ga1 Ru1 78.94(2) 1_556 1_556 ?
Ru2 Ga1 Ru1 120.24(3) . 1_556 ?
Ga4 Ga1 Ru1 130.64(3) 3_546 1_556 ?
Ga5 Ga1 Ru1 33.730(15) 7_565 1_556 ?
Ga3 Ga1 Ru1 76.42(2) . 1_556 ?
Ga9 Ga1 Ru1 160.327(18) . 1_556 ?
Ga9 Ga1 Ru1 106.521(19) 1_556 1_556 ?
Ga6 Ga1 Ru1 27.710(19) 1_556 1_556 ?
Ga6 Ga1 Ru1 76.41(3) . 1_556 ?
Ga4 Ga1 Ru1 123.25(2) 7_565 1_556 ?
Ce1 Ga1 Ru1 96.95(2) 7_565 1_556 ?
Ce1 Ga1 Ru1 61.658(16) 7_566 1_556 ?
Ga1 Ga1 Ru1 152.232(12) 5_556 1_556 ?
Ga2 Ga1 Ru1 35.845(14) . 1_556 ?
Ga1 Ga1 Ru1 62.890(9) 1_556 1_556 ?
Ga1 Ga1 Ru1 117.110(10) 1_554 1_556 ?
Ru2 Ga1 Ru1 120.24(3) 1_556 . ?
Ru2 Ga1 Ru1 78.94(2) . . ?
Ga4 Ga1 Ru1 130.64(3) 3_546 . ?
Ga5 Ga1 Ru1 33.730(15) 7_565 . ?
Ga3 Ga1 Ru1 76.42(2) . . ?
Ga9 Ga1 Ru1 106.521(19) . . ?
Ga9 Ga1 Ru1 160.327(18) 1_556 . ?
Ga6 Ga1 Ru1 76.41(3) 1_556 . ?
Ga6 Ga1 Ru1 27.710(19) . . ?
Ga4 Ga1 Ru1 123.25(2) 7_565 . ?
Ce1 Ga1 Ru1 61.658(17) 7_565 . ?
Ce1 Ga1 Ru1 96.95(2) 7_566 . ?
Ga1 Ga1 Ru1 152.232(12) 5_556 . ?
Ga2 Ga1 Ru1 35.845(14) . . ?
Ga1 Ga1 Ru1 117.110(9) 1_556 . ?
Ga1 Ga1 Ru1 62.890(10) 1_554 . ?
Ru1 Ga1 Ru1 54.220(19) 1_556 . ?
Ru2 Ga1 Ga2 127.533(19) 1_556 7_565 ?
Ru2 Ga1 Ga2 127.532(19) . 7_565 ?
Ga4 Ga1 Ga2 129.18(3) 3_546 7_565 ?
Ga5 Ga1 Ga2 72.91(3) 7_565 7_565 ?
Ga3 Ga1 Ga2 168.49(3) . 7_565 ?
Ga9 Ga1 Ga2 83.065(17) . 7_565 ?
Ga9 Ga1 Ga2 83.065(17) 1_556 7_565 ?
Ga6 Ga1 Ga2 110.42(3) 1_556 7_565 ?
Ga6 Ga1 Ga2 110.42(3) . 7_565 ?
Ga4 Ga1 Ga2 34.24(2) 7_565 7_565 ?
Ce1 Ga1 Ga2 44.313(15) 7_565 7_565 ?
Ce1 Ga1 Ga2 44.313(15) 7_566 7_565 ?
Ga1 Ga1 Ga2 79.96(2) 5_556 7_565 ?
Ga2 Ga1 Ga2 118.19(2) . 7_565 ?
Ga1 Ga1 Ga2 90.0 1_556 7_565 ?
Ga1 Ga1 Ga2 90.0 1_554 7_565 ?
Ru1 Ga1 Ga2 93.372(18) 1_556 7_565 ?
Ru1 Ga1 Ga2 93.372(18) . 7_565 ?
Ru2 Ga1 Ru2 120.07(3) 1_556 5 ?
Ru2 Ga1 Ru2 79.03(2) . 5 ?
Ga4 Ga1 Ru2 76.07(3) 3_546 5 ?
Ga5 Ga1 Ru2 123.08(3) 7_565 5 ?
Ga3 Ga1 Ru2 130.43(3) . 5 ?
Ga9 Ga1 Ru2 27.640(10) . 5 ?
Ga9 Ga1 Ru2 76.56(2) 1_556 5 ?
Ga6 Ga1 Ru2 160.94(2) 1_556 5 ?
Ga6 Ga1 Ru2 107.38(2) . 5 ?
Ga4 Ga1 Ru2 33.437(13) 7_565 5 ?
Ce1 Ga1 Ru2 61.068(18) 7_565 5 ?
Ce1 Ga1 Ru2 96.22(2) 7_566 5 ?
Ga1 Ga1 Ru2 36.179(14) 5_556 5 ?
Ga2 Ga1 Ru2 152.242(11) . 5 ?
Ga1 Ga1 Ru2 116.937(9) 1_556 5 ?
Ga1 Ga1 Ru2 63.063(9) 1_554 5 ?
Ru1 Ga1 Ru2 152.13(2) 1_556 5 ?
Ru1 Ga1 Ru2 118.107(16) . 5 ?
Ga2 Ga1 Ru2 59.111(16) 7_565 5 ?
Ga4 Ga2 Ru1 112.73(3) . . ?
Ga4 Ga2 Ru1 112.73(3) . 1_556 ?
Ru1 Ga2 Ru1 100.88(4) . 1_556 ?
Ga4 Ga2 Ga8 100.61(4) . . ?
Ru1 Ga2 Ga8 55.34(2) . . ?
Ru1 Ga2 Ga8 55.34(2) 1_556 . ?
Ga4 Ga2 Ga5 160.00(4) . 7_565 ?
Ru1 Ga2 Ga5 57.57(2) . 7_565 ?
Ru1 Ga2 Ga5 57.57(2) 1_556 7_565 ?
Ga8 Ga2 Ga5 59.39(3) . 7_565 ?
Ga4 Ga2 Ga6 128.55(2) . . ?
Ru1 Ga2 Ga6 50.64(2) . . ?
Ru1 Ga2 Ga6 118.06(4) 1_556 . ?
Ga8 Ga2 Ga6 101.17(3) . . ?
Ga5 Ga2 Ga6 61.43(2) 7_565 . ?
Ga4 Ga2 Ga6 128.55(2) . 1_556 ?
Ru1 Ga2 Ga6 118.06(4) . 1_556 ?
Ru1 Ga2 Ga6 50.64(2) 1_556 1_556 ?
Ga8 Ga2 Ga6 101.17(3) . 1_556 ?
Ga5 Ga2 Ga6 61.43(2) 7_565 1_556 ?
Ga6 Ga2 Ga6 91.51(4) . 1_556 ?
Ga4 Ga2 Ga3 110.14(4) . . ?
Ru1 Ga2 Ga3 110.01(3) . . ?
Ru1 Ga2 Ga3 110.01(3) 1_556 . ?
Ga8 Ga2 Ga3 149.24(3) . . ?
Ga5 Ga2 Ga3 89.85(3) 7_565 . ?
Ga6 Ga2 Ga3 59.39(3) . . ?
Ga6 Ga2 Ga3 59.39(3) 1_556 . ?
Ga4 Ga2 Ce1 66.70(2) . . ?
Ru1 Ga2 Ce1 88.77(2) . . ?
Ru1 Ga2 Ce1 169.36(3) 1_556 . ?
Ga8 Ga2 Ce1 135.179(18) . . ?
Ga5 Ga2 Ce1 126.38(2) 7_565 . ?
Ga6 Ga2 Ce1 64.96(2) . . ?
Ga6 Ga2 Ce1 120.66(3) 1_556 . ?
Ga3 Ga2 Ce1 61.856(18) . . ?
Ga4 Ga2 Ce1 66.70(2) . 1_556 ?
Ru1 Ga2 Ce1 169.36(3) . 1_556 ?
Ru1 Ga2 Ce1 88.77(2) 1_556 1_556 ?
Ga8 Ga2 Ce1 135.180(18) . 1_556 ?
Ga5 Ga2 Ce1 126.38(3) 7_565 1_556 ?
Ga6 Ga2 Ce1 120.66(3) . 1_556 ?
Ga6 Ga2 Ce1 64.96(2) 1_556 1_556 ?
Ga3 Ga2 Ce1 61.856(18) . 1_556 ?
Ce1 Ga2 Ce1 81.28(3) . 1_556 ?
Ga4 Ga2 Ga7 62.81(3) . 3_556 ?
Ru1 Ga2 Ga7 110.59(3) . 3_556 ?
Ru1 Ga2 Ga7 51.06(2) 1_556 3_556 ?
Ga8 Ga2 Ga7 58.17(2) . 3_556 ?
Ga5 Ga2 Ga7 102.51(3) 7_565 3_556 ?
Ga6 Ga2 Ga7 159.28(4) . 3_556 ?
Ga6 Ga2 Ga7 91.41(2) 1_556 3_556 ?
Ga3 Ga2 Ga7 137.863(19) . 3_556 ?
Ce1 Ga2 Ga7 129.51(3) . 3_556 ?
Ce1 Ga2 Ga7 78.94(2) 1_556 3_556 ?
Ga4 Ga2 Ga7 62.81(3) . 3 ?
Ru1 Ga2 Ga7 51.06(2) . 3 ?
Ru1 Ga2 Ga7 110.59(3) 1_556 3 ?
Ga8 Ga2 Ga7 58.17(2) . 3 ?
Ga5 Ga2 Ga7 102.51(3) 7_565 3 ?
Ga6 Ga2 Ga7 91.41(2) . 3 ?
Ga6 Ga2 Ga7 159.28(4) 1_556 3 ?
Ga3 Ga2 Ga7 137.863(19) . 3 ?
Ce1 Ga2 Ga7 78.94(2) . 3 ?
Ce1 Ga2 Ga7 129.51(3) 1_556 3 ?
Ga7 Ga2 Ga7 78.94(3) 3_556 3 ?
Ga4 Ga2 Ga1 154.96(4) . . ?
Ru1 Ga2 Ga1 82.19(2) . . ?
Ru1 Ga2 Ga1 82.19(2) 1_556 . ?
Ga8 Ga2 Ga1 104.43(3) . . ?
Ga5 Ga2 Ga1 45.04(2) 7_565 . ?
Ga6 Ga2 Ga1 45.782(19) . . ?
Ga6 Ga2 Ga1 45.781(19) 1_556 . ?
Ga3 Ga2 Ga1 44.81(2) . . ?
Ce1 Ga2 Ga1 94.84(2) . . ?
Ce1 Ga2 Ga1 94.84(2) 1_556 . ?
Ga7 Ga2 Ga1 132.63(2) 3_556 . ?
Ga7 Ga2 Ga1 132.63(2) 3 . ?
Ga4 Ga2 Ga2 90.0 . 1_556 ?
Ru1 Ga2 Ga2 140.442(18) . 1_556 ?
Ru1 Ga2 Ga2 39.559(18) 1_556 1_556 ?
Ga8 Ga2 Ga2 90.0 . 1_556 ?
Ga5 Ga2 Ga2 90.0 7_565 1_556 ?
Ga6 Ga2 Ga2 135.757(19) . 1_556 ?
Ga6 Ga2 Ga2 44.243(19) 1_556 1_556 ?
Ga3 Ga2 Ga2 90.0 . 1_556 ?
Ce1 Ga2 Ga2 130.640(14) . 1_556 ?
Ce1 Ga2 Ga2 49.359(14) 1_556 1_556 ?
Ga7 Ga2 Ga2 50.532(17) 3_556 1_556 ?
Ga7 Ga2 Ga2 129.469(17) 3 1_556 ?
Ga1 Ga2 Ga2 90.0 . 1_556 ?
Ga4 Ga2 Ga2 90.0 . 1_554 ?
Ru1 Ga2 Ga2 39.559(19) . 1_554 ?
Ru1 Ga2 Ga2 140.442(19) 1_556 1_554 ?
Ga8 Ga2 Ga2 90.0 . 1_554 ?
Ga5 Ga2 Ga2 90.0 7_565 1_554 ?
Ga6 Ga2 Ga2 44.242(19) . 1_554 ?
Ga6 Ga2 Ga2 135.76(2) 1_556 1_554 ?
Ga3 Ga2 Ga2 90.0 . 1_554 ?
Ce1 Ga2 Ga2 49.359(14) . 1_554 ?
Ce1 Ga2 Ga2 130.639(14) 1_556 1_554 ?
Ga7 Ga2 Ga2 129.469(17) 3_556 1_554 ?
Ga7 Ga2 Ga2 50.532(17) 3 1_554 ?
Ga1 Ga2 Ga2 90.0 . 1_554 ?
Ga2 Ga2 Ga2 180.0 1_556 1_554 ?
Ga4 Ga2 Ru2 31.819(14) . 3_556 ?
Ru1 Ga2 Ru2 123.57(3) . 3_556 ?
Ru1 Ga2 Ru2 80.98(2) 1_556 3_556 ?
Ga8 Ga2 Ru2 84.48(3) . 3_556 ?
Ga5 Ga2 Ru2 135.28(2) 7_565 3_556 ?
Ga6 Ga2 Ru2 160.04(2) . 3_556 ?
Ga6 Ga2 Ru2 106.29(2) 1_556 3_556 ?
Ga3 Ga2 Ru2 122.28(2) . 3_556 ?
Ce1 Ga2 Ru2 97.48(2) . 3_556 ?
Ce1 Ga2 Ru2 62.004(18) 1_556 3_556 ?
Ga7 Ga2 Ru2 32.775(19) 3_556 3_556 ?
Ga7 Ga2 Ru2 75.19(3) 3 3_556 ?
Ga1 Ga2 Ru2 151.485(11) . 3_556 ?
Ga2 Ga2 Ru2 62.595(9) 1_556 3_556 ?
Ga2 Ga2 Ru2 117.406(9) 1_554 3_556 ?
Ga4 Ga2 Ru2 31.819(13) . 3 ?
Ru1 Ga2 Ru2 80.98(2) . 3 ?
Ru1 Ga2 Ru2 123.57(3) 1_556 3 ?
Ga8 Ga2 Ru2 84.48(3) . 3 ?
Ga5 Ga2 Ru2 135.28(2) 7_565 3 ?
Ga6 Ga2 Ru2 106.29(2) . 3 ?
Ga6 Ga2 Ru2 160.04(2) 1_556 3 ?
Ga3 Ga2 Ru2 122.28(2) . 3 ?
Ce1 Ga2 Ru2 62.003(18) . 3 ?
Ce1 Ga2 Ru2 97.48(2) 1_556 3 ?
Ga7 Ga2 Ru2 75.19(3) 3_556 3 ?
Ga7 Ga2 Ru2 32.775(19) 3 3 ?
Ga1 Ga2 Ru2 151.485(11) . 3 ?
Ga2 Ga2 Ru2 117.405(9) 1_556 3 ?
Ga2 Ga2 Ru2 62.595(9) 1_554 3 ?
Ru2 Ga2 Ru2 54.810(18) 3_556 3 ?
Ga4 Ga2 Ga1 39.69(3) . 7_665 ?
Ru1 Ga2 Ga1 128.364(19) . 7_665 ?
Ru1 Ga2 Ga1 128.364(19) 1_556 7_665 ?
Ga8 Ga2 Ga1 140.31(3) . 7_665 ?
Ga5 Ga2 Ga1 160.31(3) 7_565 7_665 ?
Ga6 Ga2 Ga1 106.21(3) . 7_665 ?
Ga6 Ga2 Ga1 106.21(3) 1_556 7_665 ?
Ga3 Ga2 Ga1 70.45(2) . 7_665 ?
Ce1 Ga2 Ga1 44.114(15) . 7_665 ?
Ce1 Ga2 Ga1 44.114(15) 1_556 7_665 ?
Ga7 Ga2 Ga1 92.63(2) 3_556 7_665 ?
Ga7 Ga2 Ga1 92.63(2) 3 7_665 ?
Ga1 Ga2 Ga1 115.27(2) . 7_665 ?
Ga2 Ga2 Ga1 90.0 1_556 7_665 ?
Ga2 Ga2 Ga1 90.0 1_554 7_665 ?
Ru2 Ga2 Ga1 60.684(16) 3_556 7_665 ?
Ru2 Ga2 Ga1 60.684(16) 3 7_665 ?
Ga4 Ga2 Ga5 76.14(3) . . ?
Ru1 Ga2 Ga5 125.74(2) . . ?
Ru1 Ga2 Ga5 125.74(2) 1_556 . ?
Ga8 Ga2 Ga5 176.75(3) . . ?
Ga5 Ga2 Ga5 123.86(3) 7_565 . ?
Ga6 Ga2 Ga5 81.06(3) . . ?
Ga6 Ga2 Ga5 81.06(3) 1_556 . ?
Ga3 Ga2 Ga5 34.007(19) . . ?
Ce1 Ga2 Ga5 43.660(14) . . ?
Ce1 Ga2 Ga5 43.659(15) 1_556 . ?
Ga7 Ga2 Ga5 119.65(2) 3_556 . ?
Ga7 Ga2 Ga5 119.65(2) 3 . ?
Ga1 Ga2 Ga5 78.82(3) . . ?
Ga2 Ga2 Ga5 90.0 1_556 . ?
Ga2 Ga2 Ga5 90.0 1_554 . ?
Ru2 Ga2 Ga5 92.64(2) 3_556 . ?
Ru2 Ga2 Ga5 92.64(2) 3 . ?
Ga1 Ga2 Ga5 36.446(18) 7_665 . ?
Ga4 Ga2 Ga3 37.16(2) . 3_556 ?
Ru1 Ga2 Ga3 90.13(2) . 3_556 ?
Ru1 Ga2 Ga3 90.13(2) 1_556 3_556 ?
Ga8 Ga2 Ga3 63.46(2) . 3_556 ?
Ga5 Ga2 Ga3 122.85(3) 7_565 3_556 ?
Ga6 Ga2 Ga3 133.33(2) . 3_556 ?
Ga6 Ga2 Ga3 133.33(2) 1_556 3_556 ?
Ga3 Ga2 Ga3 147.30(2) . 3_556 ?
Ce1 Ga2 Ga3 94.35(2) . 3_556 ?
Ce1 Ga2 Ga3 94.35(2) 1_556 3_556 ?
Ga7 Ga2 Ga3 42.271(18) 3_556 3_556 ?
Ga7 Ga2 Ga3 42.271(18) 3 3_556 ?
Ga1 Ga2 Ga3 167.88(3) . 3_556 ?
Ga2 Ga2 Ga3 90.0 1_556 3_556 ?
Ga2 Ga2 Ga3 90.0 1_554 3_556 ?
Ru2 Ga2 Ga3 33.640(11) 3_556 3_556 ?
Ru2 Ga2 Ga3 33.640(11) 3 3_556 ?
Ga1 Ga2 Ga3 76.848(19) 7_665 3_556 ?
Ga5 Ga2 Ga3 113.29(3) . 3_556 ?
Ru2 Ga3 Ru2 103.43(4) 1_556 . ?
Ru2 Ga3 Ga5 116.69(2) 1_556 . ?
Ru2 Ga3 Ga5 116.69(2) . . ?
Ru2 Ga3 Ga1 58.93(2) 1_556 . ?
Ru2 Ga3 Ga1 58.93(2) . . ?
Ga5 Ga3 Ga1 170.05(4) . . ?
Ru2 Ga3 Ga4 55.89(2) 1_556 3_546 ?
Ru2 Ga3 Ga4 55.89(2) . 3_546 ?
Ga5 Ga3 Ga4 111.31(4) . 3_546 ?
Ga1 Ga3 Ga4 58.74(3) . 3_546 ?
Ru2 Ga3 Ga6 117.15(4) 1_556 . ?
Ru2 Ga3 Ga6 50.83(2) . . ?
Ga5 Ga3 Ga6 126.12(3) . . ?
Ga1 Ga3 Ga6 59.41(2) . . ?
Ga4 Ga3 Ga6 99.93(3) 3_546 . ?
Ru2 Ga3 Ga6 50.83(2) 1_556 1_556 ?
Ru2 Ga3 Ga6 117.15(4) . 1_556 ?
Ga5 Ga3 Ga6 126.12(3) . 1_556 ?
Ga1 Ga3 Ga6 59.41(2) . 1_556 ?
Ga4 Ga3 Ga6 99.93(3) 3_546 1_556 ?
Ga6 Ga3 Ga6 87.74(4) . 1_556 ?
Ru2 Ga3 Ga7 50.63(2) 1_556 1_556 ?
Ru2 Ga3 Ga7 114.37(4) . 1_556 ?
Ga5 Ga3 Ga7 68.38(3) . 1_556 ?
Ga1 Ga3 Ga7 104.54(3) . 1_556 ?
Ga4 Ga3 Ga7 62.00(3) 3_546 1_556 ?
Ga6 Ga3 Ga7 161.47(4) . 1_556 ?
Ga6 Ga3 Ga7 91.36(2) 1_556 1_556 ?
Ru2 Ga3 Ga7 114.37(4) 1_556 . ?
Ru2 Ga3 Ga7 50.63(2) . . ?
Ga5 Ga3 Ga7 68.38(3) . . ?
Ga1 Ga3 Ga7 104.54(3) . . ?
Ga4 Ga3 Ga7 62.00(3) 3_546 . ?
Ga6 Ga3 Ga7 91.36(2) . . ?
Ga6 Ga3 Ga7 161.47(4) 1_556 . ?
Ga7 Ga3 Ga7 83.66(3) 1_556 . ?
Ru2 Ga3 Ga2 107.18(3) 1_556 . ?
Ru2 Ga3 Ga2 107.18(3) . . ?
Ga5 Ga3 Ga2 105.06(3) . . ?
Ga1 Ga3 Ga2 84.89(3) . . ?
Ga4 Ga3 Ga2 143.63(3) 3_546 . ?
Ga6 Ga3 Ga2 56.36(2) . . ?
Ga6 Ga3 Ga2 56.36(2) 1_556 . ?
Ga7 Ga3 Ga2 136.147(19) 1_556 . ?
Ga7 Ga3 Ga2 136.148(19) . . ?
Ru2 Ga3 Ce1 87.96(2) 1_556 1_556 ?
Ru2 Ga3 Ce1 165.29(3) . 1_556 ?
Ga5 Ga3 Ce1 64.37(2) . 1_556 ?
Ga1 Ga3 Ce1 122.41(2) . 1_556 ?
Ga4 Ga3 Ce1 138.586(16) 3_546 1_556 ?
Ga6 Ga3 Ce1 115.70(3) . 1_556 ?
Ga6 Ga3 Ce1 63.14(2) 1_556 1_556 ?
Ga7 Ga3 Ce1 80.02(2) 1_556 1_556 ?
Ga7 Ga3 Ce1 132.75(3) . 1_556 ?
Ga2 Ga3 Ce1 59.87(2) . 1_556 ?
Ru2 Ga3 Ce1 165.29(3) 1_556 . ?
Ru2 Ga3 Ce1 87.96(2) . . ?
Ga5 Ga3 Ce1 64.37(2) . . ?
Ga1 Ga3 Ce1 122.41(2) . . ?
Ga4 Ga3 Ce1 138.586(16) 3_546 . ?
Ga6 Ga3 Ce1 63.14(2) . . ?
Ga6 Ga3 Ce1 115.70(3) 1_556 . ?
Ga7 Ga3 Ce1 132.75(3) 1_556 . ?
Ga7 Ga3 Ce1 80.02(2) . . ?
Ga2 Ga3 Ce1 59.86(2) . . ?
Ce1 Ga3 Ce1 79.41(3) 1_556 . ?
Ru2 Ga3 Ga3 38.283(18) 1_556 1_556 ?
Ru2 Ga3 Ga3 141.716(18) . 1_556 ?
Ga5 Ga3 Ga3 90.0 . 1_556 ?
Ga1 Ga3 Ga3 90.0 . 1_556 ?
Ga4 Ga3 Ga3 90.0 3_546 1_556 ?
Ga6 Ga3 Ga3 133.869(18) . 1_556 ?
Ga6 Ga3 Ga3 46.131(17) 1_556 1_556 ?
Ga7 Ga3 Ga3 48.167(17) 1_556 1_556 ?
Ga7 Ga3 Ga3 131.831(17) . 1_556 ?
Ga2 Ga3 Ga3 90.0 . 1_556 ?
Ce1 Ga3 Ga3 50.297(13) 1_556 1_556 ?
Ce1 Ga3 Ga3 129.704(13) . 1_556 ?
Ru2 Ga3 Ga3 141.716(18) 1_556 1_554 ?
Ru2 Ga3 Ga3 38.283(18) . 1_554 ?
Ga5 Ga3 Ga3 90.0 . 1_554 ?
Ga1 Ga3 Ga3 90.0 . 1_554 ?
Ga4 Ga3 Ga3 90.0 3_546 1_554 ?
Ga6 Ga3 Ga3 46.131(17) . 1_554 ?
Ga6 Ga3 Ga3 133.869(17) 1_556 1_554 ?
Ga7 Ga3 Ga3 131.832(17) 1_556 1_554 ?
Ga7 Ga3 Ga3 48.168(17) . 1_554 ?
Ga2 Ga3 Ga3 90.0 . 1_554 ?
Ce1 Ga3 Ga3 129.704(13) 1_556 1_554 ?
Ce1 Ga3 Ga3 50.297(13) . 1_554 ?
Ga3 Ga3 Ga3 180.0 1_556 1_554 ?
Ru2 Ga3 Ga8 93.06(2) 1_556 3_546 ?
Ru2 Ga3 Ga8 93.06(2) . 3_546 ?
Ga5 Ga3 Ga8 41.53(2) . 3_546 ?
Ga1 Ga3 Ga8 128.52(3) . 3_546 ?
Ga4 Ga3 Ga8 69.78(3) 3_546 3_546 ?
Ga6 Ga3 Ga8 135.763(18) . 3_546 ?
Ga6 Ga3 Ga8 135.762(18) 1_556 3_546 ?
Ga7 Ga3 Ga8 45.154(17) 1_556 3_546 ?
Ga7 Ga3 Ga8 45.153(17) . 3_546 ?
Ga2 Ga3 Ga8 146.59(3) . 3_546 ?
Ce1 Ga3 Ga8 95.63(2) 1_556 3_546 ?
Ce1 Ga3 Ga8 95.63(2) . 3_546 ?
Ga3 Ga3 Ga8 90.0 1_556 3_546 ?
Ga3 Ga3 Ga8 90.0 1_554 3_546 ?
Ru2 Ga3 Ga5 81.25(2) 1_556 7_565 ?
Ru2 Ga3 Ga5 81.25(2) . 7_565 ?
Ga5 Ga3 Ga5 147.74(3) . 7_565 ?
Ga1 Ga3 Ga5 42.21(3) . 7_565 ?
Ga4 Ga3 Ga5 100.95(3) 3_546 7_565 ?
Ga6 Ga3 Ga5 43.945(17) . 7_565 ?
Ga6 Ga3 Ga5 43.945(18) 1_556 7_565 ?
Ga7 Ga3 Ga5 131.09(2) 1_556 7_565 ?
Ga7 Ga3 Ga5 131.09(2) . 7_565 ?
Ga2 Ga3 Ga5 42.68(2) . 7_565 ?
Ce1 Ga3 Ga5 91.50(2) 1_556 7_565 ?
Ce1 Ga3 Ga5 91.50(2) . 7_565 ?
Ga3 Ga3 Ga5 90.0 1_556 7_565 ?
Ga3 Ga3 Ga5 90.0 1_554 7_565 ?
Ga8 Ga3 Ga5 170.73(2) 3_546 7_565 ?
Ru2 Ga3 Ru1 82.69(2) 1_556 7_666 ?
Ru2 Ga3 Ru1 127.26(3) . 7_666 ?
Ga5 Ga3 Ru1 34.117(16) . 7_666 ?
Ga1 Ga3 Ru1 139.61(2) . 7_666 ?
Ga4 Ga3 Ru1 90.63(2) 3_546 7_666 ?
Ga6 Ga3 Ru1 160.15(2) . 7_666 ?
Ga6 Ga3 Ru1 107.08(2) 1_556 7_666 ?
Ga7 Ga3 Ru1 35.136(19) 1_556 7_666 ?
Ga7 Ga3 Ru1 78.74(2) . 7_666 ?
Ga2 Ga3 Ru1 121.04(2) . 7_666 ?
Ce1 Ga3 Ru1 62.729(18) 1_556 7_666 ?
Ce1 Ga3 Ru1 97.93(2) . 7_666 ?
Ga3 Ga3 Ru1 62.183(10) 1_556 7_666 ?
Ga3 Ga3 Ru1 117.817(10) 1_554 7_666 ?
Ga8 Ga3 Ru1 34.302(11) 3_546 7_666 ?
Ga5 Ga3 Ru1 150.019(13) 7_565 7_666 ?
Ru2 Ga3 Ru1 127.26(3) 1_556 7_665 ?
Ru2 Ga3 Ru1 82.69(2) . 7_665 ?
Ga5 Ga3 Ru1 34.117(16) . 7_665 ?
Ga1 Ga3 Ru1 139.61(2) . 7_665 ?
Ga4 Ga3 Ru1 90.63(3) 3_546 7_665 ?
Ga6 Ga3 Ru1 107.08(2) . 7_665 ?
Ga6 Ga3 Ru1 160.15(2) 1_556 7_665 ?
Ga7 Ga3 Ru1 78.74(2) 1_556 7_665 ?
Ga7 Ga3 Ru1 35.136(19) . 7_665 ?
Ga2 Ga3 Ru1 121.04(2) . 7_665 ?
Ce1 Ga3 Ru1 97.93(2) 1_556 7_665 ?
Ce1 Ga3 Ru1 62.730(17) . 7_665 ?
Ga3 Ga3 Ru1 117.817(10) 1_556 7_665 ?
Ga3 Ga3 Ru1 62.183(10) 1_554 7_665 ?
Ga8 Ga3 Ru1 34.302(11) 3_546 7_665 ?
Ga5 Ga3 Ru1 150.019(13) 7_565 7_665 ?
Ru1 Ga3 Ru1 55.63(2) 7_666 7_665 ?
Ru2 Ga3 Ga9 79.03(2) 1_556 . ?
Ru2 Ga3 Ga9 25.060(13) . . ?
Ga5 Ga3 Ga9 135.17(3) . . ?
Ga1 Ga3 Ga9 37.682(15) . . ?
Ga4 Ga3 Ga9 40.640(14) 3_546 . ?
Ga6 Ga3 Ga9 59.29(2) . . ?
Ga6 Ga3 Ga9 96.95(3) 1_556 . ?
Ga7 Ga3 Ga9 102.53(3) 1_556 . ?
Ga7 Ga3 Ga9 66.98(2) . . ?
Ga2 Ga3 Ga9 109.58(2) . . ?
Ce1 Ga3 Ga9 160.08(2) 1_556 . ?
Ce1 Ga3 Ga9 110.964(17) . . ?
Ga3 Ga3 Ga9 117.118(8) 1_556 . ?
Ga3 Ga3 Ga9 62.881(8) 1_554 . ?
Ga8 Ga3 Ga9 100.04(2) 3_546 . ?
Ga5 Ga3 Ga9 71.78(2) 7_565 . ?
Ru1 Ga3 Ga9 129.23(2) 7_666 . ?
Ru1 Ga3 Ga9 101.95(2) 7_665 . ?
Ru2 Ga3 Ga9 25.061(13) 1_556 1_556 ?
Ru2 Ga3 Ga9 79.03(2) . 1_556 ?
Ga5 Ga3 Ga9 135.17(3) . 1_556 ?
Ga1 Ga3 Ga9 37.682(15) . 1_556 ?
Ga4 Ga3 Ga9 40.640(14) 3_546 1_556 ?
Ga6 Ga3 Ga9 96.96(3) . 1_556 ?
Ga6 Ga3 Ga9 59.29(2) 1_556 1_556 ?
Ga7 Ga3 Ga9 66.98(2) 1_556 1_556 ?
Ga7 Ga3 Ga9 102.53(3) . 1_556 ?
Ga2 Ga3 Ga9 109.58(2) . 1_556 ?
Ce1 Ga3 Ga9 110.964(16) 1_556 1_556 ?
Ce1 Ga3 Ga9 160.08(2) . 1_556 ?
Ga3 Ga3 Ga9 62.881(8) 1_556 1_556 ?
Ga3 Ga3 Ga9 117.118(8) 1_554 1_556 ?
Ga8 Ga3 Ga9 100.04(2) 3_546 1_556 ?
Ga5 Ga3 Ga9 71.78(2) 7_565 1_556 ?
Ru1 Ga3 Ga9 101.95(2) 7_666 1_556 ?
Ru1 Ga3 Ga9 129.23(2) 7_665 1_556 ?
Ga9 Ga3 Ga9 54.236(16) . 1_556 ?
Ru2 Ga4 Ru2 103.33(4) 3_556 3 ?
Ru2 Ga4 Ga2 116.04(2) 3_556 . ?
Ru2 Ga4 Ga2 116.04(2) 3 . ?
Ru2 Ga4 Ga1 58.98(2) 3_556 3_556 ?
Ru2 Ga4 Ga1 58.98(2) 3 3_556 ?
Ga2 Ga4 Ga1 168.87(4) . 3_556 ?
Ru2 Ga4 Ga3 55.83(2) 3_556 3_556 ?
Ru2 Ga4 Ga3 55.83(2) 3 3_556 ?
Ga2 Ga4 Ga3 109.94(4) . 3_556 ?
Ga1 Ga4 Ga3 58.92(3) 3_556 3_556 ?
Ru2 Ga4 Ga9 50.477(17) 3_556 3_556 ?
Ru2 Ga4 Ga9 116.56(3) 3 3_556 ?
Ga2 Ga4 Ga9 127.40(2) . 3_556 ?
Ga1 Ga4 Ga9 58.653(18) 3_556 3_556 ?
Ga3 Ga4 Ga9 99.31(2) 3_556 3_556 ?
Ru2 Ga4 Ga9 116.56(3) 3_556 3 ?
Ru2 Ga4 Ga9 50.477(16) 3 3 ?
Ga2 Ga4 Ga9 127.40(2) . 3 ?
Ga1 Ga4 Ga9 58.654(19) 3_556 3 ?
Ga3 Ga4 Ga9 99.31(2) 3_556 3 ?
Ga9 Ga4 Ga9 87.36(3) 3_556 3 ?
Ru2 Ga4 Ga1 107.43(3) 3_556 7_665 ?
Ru2 Ga4 Ga1 107.43(3) 3 7_665 ?
Ga2 Ga4 Ga1 106.07(4) . 7_665 ?
Ga1 Ga4 Ga1 85.06(4) 3_556 7_665 ?
Ga3 Ga4 Ga1 143.99(4) 3_556 7_665 ?
Ga9 Ga4 Ga1 56.955(19) 3_556 7_665 ?
Ga9 Ga4 Ga1 56.955(19) 3 7_665 ?
Ru2 Ga4 Ga7 113.60(3) 3_556 3 ?
Ru2 Ga4 Ga7 50.32(2) 3 3 ?
Ga2 Ga4 Ga7 67.92(3) . 3 ?
Ga1 Ga4 Ga7 104.10(3) 3_556 3 ?
Ga3 Ga4 Ga7 61.24(2) 3_556 3 ?
Ga9 Ga4 Ga7 160.07(3) 3_556 3 ?
Ga9 Ga4 Ga7 91.46(2) 3 3 ?
Ga1 Ga4 Ga7 136.63(2) 7_665 3 ?
Ru2 Ga4 Ga7 50.32(2) 3_556 3_556 ?
Ru2 Ga4 Ga7 113.60(3) 3 3_556 ?
Ga2 Ga4 Ga7 67.92(3) . 3_556 ?
Ga1 Ga4 Ga7 104.10(3) 3_556 3_556 ?
Ga3 Ga4 Ga7 61.24(2) 3_556 3_556 ?
Ga9 Ga4 Ga7 91.46(2) 3_556 3_556 ?
Ga9 Ga4 Ga7 160.07(3) 3 3_556 ?
Ga1 Ga4 Ga7 136.63(2) 7_665 3_556 ?
Ga7 Ga4 Ga7 82.93(3) 3 3_556 ?
Ru2 Ga4 Ce1 165.93(3) 3_556 . ?
Ru2 Ga4 Ce1 88.15(2) 3 . ?
Ga2 Ga4 Ce1 64.29(2) . . ?
Ga1 Ga4 Ce1 123.25(2) 3_556 . ?
Ga3 Ga4 Ce1 138.170(17) 3_556 . ?
Ga9 Ga4 Ce1 117.10(3) 3_556 . ?
Ga9 Ga4 Ce1 64.718(15) 3 . ?
Ga1 Ga4 Ce1 60.64(2) 7_665 . ?
Ga7 Ga4 Ce1 79.96(2) 3 . ?
Ga7 Ga4 Ce1 132.21(3) 3_556 . ?
Ru2 Ga4 Ce1 88.15(2) 3_556 1_556 ?
Ru2 Ga4 Ce1 165.93(3) 3 1_556 ?
Ga2 Ga4 Ce1 64.29(2) . 1_556 ?
Ga1 Ga4 Ce1 123.25(2) 3_556 1_556 ?
Ga3 Ga4 Ce1 138.171(17) 3_556 1_556 ?
Ga9 Ga4 Ce1 64.718(15) 3_556 1_556 ?
Ga9 Ga4 Ce1 117.10(3) 3 1_556 ?
Ga1 Ga4 Ce1 60.64(2) 7_665 1_556 ?
Ga7 Ga4 Ce1 132.21(3) 3 1_556 ?
Ga7 Ga4 Ce1 79.96(2) 3_556 1_556 ?
Ce1 Ga4 Ce1 79.43(3) . 1_556 ?
Ru2 Ga4 Ga4 38.337(19) 3_556 1_556 ?
Ru2 Ga4 Ga4 141.664(19) 3 1_556 ?
Ga2 Ga4 Ga4 90.0 . 1_556 ?
Ga1 Ga4 Ga4 90.0 3_556 1_556 ?
Ga3 Ga4 Ga4 90.0 3_556 1_556 ?
Ga9 Ga4 Ga4 46.319(14) 3_556 1_556 ?
Ga9 Ga4 Ga4 133.682(14) 3 1_556 ?
Ga1 Ga4 Ga4 90.0 7_665 1_556 ?
Ga7 Ga4 Ga4 131.466(17) 3 1_556 ?
Ga7 Ga4 Ga4 48.533(17) 3_556 1_556 ?
Ce1 Ga4 Ga4 129.713(14) . 1_556 ?
Ce1 Ga4 Ga4 50.287(14) 1_556 1_556 ?
Ru2 Ga4 Ga4 141.664(19) 3_556 1_554 ?
Ru2 Ga4 Ga4 38.337(19) 3 1_554 ?
Ga2 Ga4 Ga4 90.0 . 1_554 ?
Ga1 Ga4 Ga4 90.0 3_556 1_554 ?
Ga3 Ga4 Ga4 90.0 3_556 1_554 ?
Ga9 Ga4 Ga4 133.682(14) 3_556 1_554 ?
Ga9 Ga4 Ga4 46.319(14) 3 1_554 ?
Ga1 Ga4 Ga4 90.0 7_665 1_554 ?
Ga7 Ga4 Ga4 48.533(17) 3 1_554 ?
Ga7 Ga4 Ga4 131.466(17) 3_556 1_554 ?
Ce1 Ga4 Ga4 50.287(14) . 1_554 ?
Ce1 Ga4 Ga4 129.712(14) 1_556 1_554 ?
Ga4 Ga4 Ga4 180.0 1_556 1_554 ?
Ru2 Ga4 Ga8 92.52(2) 3_556 . ?
Ru2 Ga4 Ga8 92.52(2) 3 . ?
Ga2 Ga4 Ga8 40.98(2) . . ?
Ga1 Ga4 Ga8 127.89(3) 3_556 . ?
Ga3 Ga4 Ga8 68.96(2) 3_556 . ?
Ga9 Ga4 Ga8 135.721(15) 3_556 . ?
Ga9 Ga4 Ga8 135.721(15) 3 . ?
Ga1 Ga4 Ga8 147.05(3) 7_665 . ?
Ga7 Ga4 Ga8 44.854(18) 3 . ?
Ga7 Ga4 Ga8 44.854(18) 3_556 . ?
Ce1 Ga4 Ga8 95.111(18) . . ?
Ce1 Ga4 Ga8 95.111(18) 1_556 . ?
Ga4 Ga4 Ga8 90.0 1_556 . ?
Ga4 Ga4 Ga8 90.0 1_554 . ?
Ru2 Ga4 Ga4 82.48(2) 3_556 5_666 ?
Ru2 Ga4 Ga4 82.48(2) 3 5_666 ?
Ga2 Ga4 Ga4 147.13(4) . 5_666 ?
Ga1 Ga4 Ga4 44.00(2) 3_556 5_666 ?
Ga3 Ga4 Ga4 102.93(3) 3_556 5_666 ?
Ga9 Ga4 Ga4 43.682(14) 3_556 5_666 ?
Ga9 Ga4 Ga4 43.682(14) 3 5_666 ?
Ga1 Ga4 Ga4 41.06(2) 7_665 5_666 ?
Ga7 Ga4 Ga4 131.88(2) 3 5_666 ?
Ga7 Ga4 Ga4 131.88(2) 3_556 5_666 ?
Ce1 Ga4 Ga4 91.13(2) . 5_666 ?
Ce1 Ga4 Ga4 91.13(2) 1_556 5_666 ?
Ga4 Ga4 Ga4 90.0 1_556 5_666 ?
Ga4 Ga4 Ga4 90.0 1_554 5_666 ?
Ga8 Ga4 Ga4 171.89(3) . 5_666 ?
Ru2 Ga4 Ru1 126.56(3) 3_556 . ?
Ru2 Ga4 Ru1 82.32(2) 3 . ?
Ga2 Ga4 Ru1 33.791(15) . . ?
Ga1 Ga4 Ru1 139.16(2) 3_556 . ?
Ga3 Ga4 Ru1 89.80(2) 3_556 . ?
Ga9 Ga4 Ru1 161.03(2) 3_556 . ?
Ga9 Ga4 Ru1 107.670(19) 3 . ?
Ga1 Ga4 Ru1 121.56(3) 7_665 . ?
Ga7 Ga4 Ru1 35.10(2) 3 . ?
Ga7 Ga4 Ru1 78.32(3) 3_556 . ?
Ce1 Ga4 Ru1 62.374(16) . . ?
Ce1 Ga4 Ru1 97.49(2) 1_556 . ?
Ga4 Ga4 Ru1 117.704(10) 1_556 . ?
Ga4 Ga4 Ru1 62.295(10) 1_554 . ?
Ga8 Ga4 Ru1 34.149(11) . . ?
Ga4 Ga4 Ru1 149.735(16) 5_666 . ?
Ru2 Ga4 Ru1 82.32(2) 3_556 1_556 ?
Ru2 Ga4 Ru1 126.56(3) 3 1_556 ?
Ga2 Ga4 Ru1 33.791(15) . 1_556 ?
Ga1 Ga4 Ru1 139.16(2) 3_556 1_556 ?
Ga3 Ga4 Ru1 89.80(2) 3_556 1_556 ?
Ga9 Ga4 Ru1 107.670(19) 3_556 1_556 ?
Ga9 Ga4 Ru1 161.03(2) 3 1_556 ?
Ga1 Ga4 Ru1 121.56(3) 7_665 1_556 ?
Ga7 Ga4 Ru1 78.32(3) 3 1_556 ?
Ga7 Ga4 Ru1 35.10(2) 3_556 1_556 ?
Ce1 Ga4 Ru1 97.49(2) . 1_556 ?
Ce1 Ga4 Ru1 62.375(16) 1_556 1_556 ?
Ga4 Ga4 Ru1 62.296(10) 1_556 1_556 ?
Ga4 Ga4 Ru1 117.703(10) 1_554 1_556 ?
Ga8 Ga4 Ru1 34.149(11) . 1_556 ?
Ga4 Ga4 Ru1 149.735(16) 5_666 1_556 ?
Ru1 Ga4 Ru1 55.408(19) . 1_556 ?
Ru2 Ga4 Ga6 25.030(15) 3_556 3_556 ?
Ru2 Ga4 Ga6 78.87(3) 3 3_556 ?
Ga2 Ga4 Ga6 133.78(3) . 3_556 ?
Ga1 Ga4 Ga6 38.075(18) 3_556 3_556 ?
Ga3 Ga4 Ga6 40.245(19) 3_556 3_556 ?
Ga9 Ga4 Ga6 59.065(16) 3_556 3_556 ?
Ga9 Ga4 Ga6 96.53(2) 3 3_556 ?
Ga1 Ga4 Ga6 110.33(3) 7_665 3_556 ?
Ga7 Ga4 Ga6 101.39(3) 3 3_556 ?
Ga7 Ga4 Ga6 66.14(2) 3_556 3_556 ?
Ce1 Ga4 Ga6 161.25(2) . 3_556 ?
Ce1 Ga4 Ga6 111.475(19) 1_556 3_556 ?
Ga4 Ga4 Ga6 62.965(10) 1_556 3_556 ?
Ga4 Ga4 Ga6 117.035(10) 1_554 3_556 ?
Ga8 Ga4 Ga6 98.887(19) . 3_556 ?
Ga4 Ga4 Ga6 73.93(2) 5_666 3_556 ?
Ru1 Ga4 Ga6 127.96(2) . 3_556 ?
Ru1 Ga4 Ga6 101.099(18) 1_556 3_556 ?
Ru2 Ga4 Ga6 78.87(3) 3_556 3 ?
Ru2 Ga4 Ga6 25.030(15) 3 3 ?
Ga2 Ga4 Ga6 133.78(3) . 3 ?
Ga1 Ga4 Ga6 38.075(18) 3_556 3 ?
Ga3 Ga4 Ga6 40.245(19) 3_556 3 ?
Ga9 Ga4 Ga6 96.53(2) 3_556 3 ?
Ga9 Ga4 Ga6 59.065(15) 3 3 ?
Ga1 Ga4 Ga6 110.33(3) 7_665 3 ?
Ga7 Ga4 Ga6 66.14(2) 3 3 ?
Ga7 Ga4 Ga6 101.39(3) 3_556 3 ?
Ce1 Ga4 Ga6 111.475(19) . 3 ?
Ce1 Ga4 Ga6 161.25(2) 1_556 3 ?
Ga4 Ga4 Ga6 117.035(10) 1_556 3 ?
Ga4 Ga4 Ga6 62.965(10) 1_554 3 ?
Ga8 Ga4 Ga6 98.887(19) . 3 ?
Ga4 Ga4 Ga6 73.93(2) 5_666 3 ?
Ru1 Ga4 Ga6 101.099(18) . 3 ?
Ru1 Ga4 Ga6 127.96(2) 1_556 3 ?
Ga6 Ga4 Ga6 54.07(2) 3_556 3 ?
Ga3 Ga5 Ru1 111.97(3) . 7_665 ?
Ga3 Ga5 Ru1 111.97(3) . 7_666 ?
Ru1 Ga5 Ru1 100.99(4) 7_665 7_666 ?
Ga3 Ga5 Ga8 99.58(3) . 3_546 ?
Ru1 Ga5 Ga8 55.28(2) 7_665 3_546 ?
Ru1 Ga5 Ga8 55.28(2) 7_666 3_546 ?
Ga3 Ga5 Ga1 111.58(4) . 7_665 ?
Ru1 Ga5 Ga1 109.92(3) 7_665 7_665 ?
Ru1 Ga5 Ga1 109.92(3) 7_666 7_665 ?
Ga8 Ga5 Ga1 148.84(3) 3_546 7_665 ?
Ga3 Ga5 Ga2 158.75(4) . 7_665 ?
Ru1 Ga5 Ga2 57.64(2) 7_665 7_665 ?
Ru1 Ga5 Ga2 57.64(2) 7_666 7_665 ?
Ga8 Ga5 Ga2 59.17(2) 3_546 7_665 ?
Ga1 Ga5 Ga2 89.67(3) 7_665 7_665 ?
Ga3 Ga5 Ga6 130.81(2) . 7_666 ?
Ru1 Ga5 Ga6 116.25(3) 7_665 7_666 ?
Ru1 Ga5 Ga6 50.02(2) 7_666 7_666 ?
Ga8 Ga5 Ga6 99.67(3) 3_546 7_666 ?
Ga1 Ga5 Ga6 59.91(2) 7_665 7_666 ?
Ga2 Ga5 Ga6 59.51(2) 7_665 7_666 ?
Ga3 Ga5 Ga6 130.81(2) . 7_665 ?
Ru1 Ga5 Ga6 50.02(2) 7_665 7_665 ?
Ru1 Ga5 Ga6 116.25(3) 7_666 7_665 ?
Ga8 Ga5 Ga6 99.67(3) 3_546 7_665 ?
Ga1 Ga5 Ga6 59.91(2) 7_665 7_665 ?
Ga2 Ga5 Ga6 59.51(2) 7_665 7_665 ?
Ga6 Ga5 Ga6 89.33(4) 7_666 7_665 ?
Ga3 Ga5 Ce1 66.56(2) . 1_556 ?
Ru1 Ga5 Ce1 169.58(3) 7_665 1_556 ?
Ru1 Ga5 Ce1 88.88(2) 7_666 1_556 ?
Ga8 Ga5 Ce1 134.798(18) 3_546 1_556 ?
Ga1 Ga5 Ce1 62.89(2) 7_665 1_556 ?
Ga2 Ga5 Ce1 127.26(2) 7_665 1_556 ?
Ga6 Ga5 Ce1 67.75(2) 7_666 1_556 ?
Ga6 Ga5 Ce1 122.36(3) 7_665 1_556 ?
Ga3 Ga5 Ce1 66.56(2) . . ?
Ru1 Ga5 Ce1 88.88(2) 7_665 . ?
Ru1 Ga5 Ce1 169.58(3) 7_666 . ?
Ga8 Ga5 Ce1 134.798(18) 3_546 . ?
Ga1 Ga5 Ce1 62.89(2) 7_665 . ?
Ga2 Ga5 Ce1 127.26(2) 7_665 . ?
Ga6 Ga5 Ce1 122.36(3) 7_666 . ?
Ga6 Ga5 Ce1 67.75(2) 7_665 . ?
Ce1 Ga5 Ce1 81.09(3) 1_556 . ?
Ga3 Ga5 Ga7 62.14(2) . 1_556 ?
Ru1 Ga5 Ga7 110.33(3) 7_665 1_556 ?
Ru1 Ga5 Ga7 50.85(2) 7_666 1_556 ?
Ga8 Ga5 Ga7 58.02(2) 3_546 1_556 ?
Ga1 Ga5 Ga7 138.125(19) 7_665 1_556 ?
Ga2 Ga5 Ga7 102.25(3) 7_665 1_556 ?
Ga6 Ga5 Ga7 91.85(2) 7_666 1_556 ?
Ga6 Ga5 Ga7 157.53(4) 7_665 1_556 ?
Ce1 Ga5 Ga7 78.50(2) 1_556 1_556 ?
Ce1 Ga5 Ga7 128.69(3) . 1_556 ?
Ga3 Ga5 Ga7 62.14(2) . . ?
Ru1 Ga5 Ga7 50.85(2) 7_665 . ?
Ru1 Ga5 Ga7 110.33(3) 7_666 . ?
Ga8 Ga5 Ga7 58.02(2) 3_546 . ?
Ga1 Ga5 Ga7 138.125(19) 7_665 . ?
Ga2 Ga5 Ga7 102.25(3) 7_665 . ?
Ga6 Ga5 Ga7 157.53(4) 7_666 . ?
Ga6 Ga5 Ga7 91.85(2) 7_665 . ?
Ce1 Ga5 Ga7 128.69(3) 1_556 . ?
Ce1 Ga5 Ga7 78.50(2) . . ?
Ga7 Ga5 Ga7 78.73(3) 1_556 . ?
Ga3 Ga5 Ga5 90.0 . 1_556 ?
Ru1 Ga5 Ga5 140.494(19) 7_665 1_556 ?
Ru1 Ga5 Ga5 39.507(19) 7_666 1_556 ?
Ga8 Ga5 Ga5 90.000(1) 3_546 1_556 ?
Ga1 Ga5 Ga5 90.000(1) 7_665 1_556 ?
Ga2 Ga5 Ga5 90.0 7_665 1_556 ?
Ga6 Ga5 Ga5 45.334(18) 7_666 1_556 ?
Ga6 Ga5 Ga5 134.665(18) 7_665 1_556 ?
Ce1 Ga5 Ga5 49.456(14) 1_556 1_556 ?
Ce1 Ga5 Ga5 130.543(13) . 1_556 ?
Ga7 Ga5 Ga5 50.634(16) 1_556 1_556 ?
Ga7 Ga5 Ga5 129.367(16) . 1_556 ?
Ga3 Ga5 Ga5 90.0 . 1_554 ?
Ru1 Ga5 Ga5 39.507(19) 7_665 1_554 ?
Ru1 Ga5 Ga5 140.494(19) 7_666 1_554 ?
Ga8 Ga5 Ga5 90.0 3_546 1_554 ?
Ga1 Ga5 Ga5 90.0 7_665 1_554 ?
Ga2 Ga5 Ga5 90.0 7_665 1_554 ?
Ga6 Ga5 Ga5 134.665(18) 7_666 1_554 ?
Ga6 Ga5 Ga5 45.334(18) 7_665 1_554 ?
Ce1 Ga5 Ga5 130.543(13) 1_556 1_554 ?
Ce1 Ga5 Ga5 49.457(13) . 1_554 ?
Ga7 Ga5 Ga5 129.367(15) 1_556 1_554 ?
Ga7 Ga5 Ga5 50.634(16) . 1_554 ?
Ga5 Ga5 Ga5 180.0 1_556 1_554 ?
Ga3 Ga5 Ga3 153.79(3) . 7_665 ?
Ru1 Ga5 Ga3 83.77(2) 7_665 7_665 ?
Ru1 Ga5 Ga3 83.77(2) 7_666 7_665 ?
Ga8 Ga5 Ga3 106.63(3) 3_546 7_665 ?
Ga1 Ga5 Ga3 42.21(2) 7_665 7_665 ?
Ga2 Ga5 Ga3 47.47(3) 7_665 7_665 ?
Ga6 Ga5 Ga3 44.743(18) 7_666 7_665 ?
Ga6 Ga5 Ga3 44.743(18) 7_665 7_665 ?
Ce1 Ga5 Ga3 94.07(2) 1_556 7_665 ?
Ce1 Ga5 Ga3 94.07(2) . 7_665 ?
Ga7 Ga5 Ga3 133.73(2) 1_556 7_665 ?
Ga7 Ga5 Ga3 133.73(2) . 7_665 ?
Ga5 Ga5 Ga3 90.0 1_556 7_665 ?
Ga5 Ga5 Ga3 90.0 1_554 7_665 ?
Ga3 Ga5 Ru2 31.446(14) . 1_556 ?
Ru1 Ga5 Ru2 123.00(3) 7_665 1_556 ?
Ru1 Ga5 Ru2 80.64(2) 7_666 1_556 ?
Ga8 Ga5 Ru2 84.04(2) 3_546 1_556 ?
Ga1 Ga5 Ru2 123.06(2) 7_665 1_556 ?
Ga2 Ga5 Ru2 134.81(3) 7_665 1_556 ?
Ga6 Ga5 Ru2 107.77(2) 7_666 1_556 ?
Ga6 Ga5 Ru2 161.74(2) 7_665 1_556 ?
Ce1 Ga5 Ru2 61.573(18) 1_556 1_556 ?
Ce1 Ga5 Ru2 96.88(2) . 1_556 ?
Ga7 Ga5 Ru2 32.560(17) 1_556 1_556 ?
Ga7 Ga5 Ru2 74.85(2) . 1_556 ?
Ga5 Ga5 Ru2 62.720(9) 1_556 1_556 ?
Ga5 Ga5 Ru2 117.281(9) 1_554 1_556 ?
Ga3 Ga5 Ru2 151.099(12) 7_665 1_556 ?
Ga3 Ga5 Ru2 31.446(14) . . ?
Ru1 Ga5 Ru2 80.64(2) 7_665 . ?
Ru1 Ga5 Ru2 123.00(3) 7_666 . ?
Ga8 Ga5 Ru2 84.04(2) 3_546 . ?
Ga1 Ga5 Ru2 123.06(2) 7_665 . ?
Ga2 Ga5 Ru2 134.81(3) 7_665 . ?
Ga6 Ga5 Ru2 161.74(2) 7_666 . ?
Ga6 Ga5 Ru2 107.77(2) 7_665 . ?
Ce1 Ga5 Ru2 96.88(2) 1_556 . ?
Ce1 Ga5 Ru2 61.573(18) . . ?
Ga7 Ga5 Ru2 74.85(2) 1_556 . ?
Ga7 Ga5 Ru2 32.561(17) . . ?
Ga5 Ga5 Ru2 117.281(9) 1_556 . ?
Ga5 Ga5 Ru2 62.720(9) 1_554 . ?
Ga3 Ga5 Ru2 151.100(12) 7_665 . ?
Ru2 Ga5 Ru2 54.560(18) 1_556 . ?
Ga3 Ga5 Ga2 40.93(3) . . ?
Ru1 Ga5 Ga2 128.299(19) 7_665 . ?
Ru1 Ga5 Ga2 128.299(19) 7_666 . ?
Ga8 Ga5 Ga2 140.51(3) 3_546 . ?
Ga1 Ga5 Ga2 70.65(3) 7_665 . ?
Ga2 Ga5 Ga2 160.32(3) 7_665 . ?
Ga6 Ga5 Ga2 108.05(3) 7_666 . ?
Ga6 Ga5 Ga2 108.05(3) 7_665 . ?
Ce1 Ga5 Ga2 43.552(14) 1_556 . ?
Ce1 Ga5 Ga2 43.551(14) . . ?
Ga7 Ga5 Ga2 92.89(3) 1_556 . ?
Ga7 Ga5 Ga2 92.90(3) . . ?
Ga5 Ga5 Ga2 90.0 1_556 . ?
Ga5 Ga5 Ga2 90.0 1_554 . ?
Ga3 Ga5 Ga2 112.86(3) 7_665 . ?
Ru2 Ga5 Ga2 61.23(2) 1_556 . ?
Ru2 Ga5 Ga2 61.23(2) . . ?
Ga3 Ga5 Ru2 126.28(3) . 7_666 ?
Ru1 Ga5 Ru2 117.92(3) 7_665 7_666 ?
Ru1 Ga5 Ru2 77.29(2) 7_666 7_666 ?
Ga8 Ga5 Ru2 124.32(2) 3_546 7_666 ?
Ga1 Ga5 Ru2 32.632(13) 7_665 7_666 ?
Ga2 Ga5 Ru2 72.06(3) 7_665 7_666 ?
Ga6 Ga5 Ru2 27.296(19) 7_666 7_666 ?
Ga6 Ga5 Ru2 74.83(3) 7_665 7_666 ?
Ce1 Ga5 Ru2 60.71(2) 1_556 7_666 ?
Ce1 Ga5 Ru2 95.19(3) . 7_666 ?
Ga7 Ga5 Ru2 114.034(19) 1_556 7_666 ?
Ga7 Ga5 Ru2 166.648(18) . 7_666 ?
Ga5 Ga5 Ru2 63.516(9) 1_556 7_666 ?
Ga5 Ga5 Ru2 116.483(9) 1_554 7_666 ?
Ga3 Ga5 Ru2 34.159(11) 7_665 7_666 ?
Ru2 Ga5 Ru2 117.888(15) 1_556 7_666 ?
Ru2 Ga5 Ru2 151.23(2) . 7_666 ?
Ga2 Ga5 Ru2 90.40(2) . 7_666 ?
Ga3 Ga5 Ru2 126.28(3) . 7_665 ?
Ru1 Ga5 Ru2 77.29(2) 7_665 7_665 ?
Ru1 Ga5 Ru2 117.92(3) 7_666 7_665 ?
Ga8 Ga5 Ru2 124.32(2) 3_546 7_665 ?
Ga1 Ga5 Ru2 32.632(13) 7_665 7_665 ?
Ga2 Ga5 Ru2 72.06(3) 7_665 7_665 ?
Ga6 Ga5 Ru2 74.83(3) 7_666 7_665 ?
Ga6 Ga5 Ru2 27.296(19) 7_665 7_665 ?
Ce1 Ga5 Ru2 95.19(3) 1_556 7_665 ?
Ce1 Ga5 Ru2 60.71(2) . 7_665 ?
Ga7 Ga5 Ru2 166.648(18) 1_556 7_665 ?
Ga7 Ga5 Ru2 114.034(18) . 7_665 ?
Ga5 Ga5 Ru2 116.483(9) 1_556 7_665 ?
Ga5 Ga5 Ru2 63.516(9) 1_554 7_665 ?
Ga3 Ga5 Ru2 34.159(11) 7_665 7_665 ?
Ru2 Ga5 Ru2 151.23(2) 1_556 7_665 ?
Ru2 Ga5 Ru2 117.888(16) . 7_665 ?
Ga2 Ga5 Ru2 90.40(2) . 7_665 ?
Ru2 Ga5 Ru2 52.966(18) 7_666 7_665 ?
Ru1 Ga6 Ru2 177.10(4) . . ?
Ru1 Ga6 Ga2 60.25(3) . 1_554 ?
Ru2 Ga6 Ga2 121.36(3) . 1_554 ?
Ru1 Ga6 Ga2 60.25(3) . . ?
Ru2 Ga6 Ga2 121.36(3) . . ?
Ga2 Ga6 Ga2 91.52(4) 1_554 . ?
Ru1 Ga6 Ga1 117.94(3) . 1_554 ?
Ru2 Ga6 Ga1 60.37(2) . 1_554 ?
Ga2 Ga6 Ga1 88.67(2) 1_554 1_554 ?
Ga2 Ga6 Ga1 177.64(4) . 1_554 ?
Ru1 Ga6 Ga1 117.94(3) . . ?
Ru2 Ga6 Ga1 60.37(2) . . ?
Ga2 Ga6 Ga1 177.64(4) 1_554 . ?
Ga2 Ga6 Ga1 88.67(2) . . ?
Ga1 Ga6 Ga1 91.05(4) 1_554 . ?
Ru1 Ga6 Ga5 59.30(2) . 7_564 ?
Ru2 Ga6 Ga5 119.01(3) . 7_564 ?
Ga2 Ga6 Ga5 59.06(3) 1_554 7_564 ?
Ga2 Ga6 Ga5 119.54(4) . 7_564 ?
Ga1 Ga6 Ga5 58.66(3) 1_554 7_564 ?
Ga1 Ga6 Ga5 118.88(4) . 7_564 ?
Ru1 Ga6 Ga5 59.30(2) . 7_565 ?
Ru2 Ga6 Ga5 119.01(3) . 7_565 ?
Ga2 Ga6 Ga5 119.54(4) 1_554 7_565 ?
Ga2 Ga6 Ga5 59.06(3) . 7_565 ?
Ga1 Ga6 Ga5 118.88(4) 1_554 7_565 ?
Ga1 Ga6 Ga5 58.65(3) . 7_565 ?
Ga5 Ga6 Ga5 89.33(4) 7_564 7_565 ?
Ru1 Ga6 Ga3 124.48(3) . . ?
Ru2 Ga6 Ga3 57.13(2) . . ?
Ga2 Ga6 Ga3 123.95(4) 1_554 . ?
Ga2 Ga6 Ga3 64.25(3) . . ?
Ga1 Ga6 Ga3 117.50(4) 1_554 . ?
Ga1 Ga6 Ga3 58.18(3) . . ?
Ga5 Ga6 Ga3 175.73(4) 7_564 . ?
Ga5 Ga6 Ga3 91.31(2) 7_565 . ?
Ru1 Ga6 Ga3 124.48(3) . 1_554 ?
Ru2 Ga6 Ga3 57.13(2) . 1_554 ?
Ga2 Ga6 Ga3 64.25(3) 1_554 1_554 ?
Ga2 Ga6 Ga3 123.95(4) . 1_554 ?
Ga1 Ga6 Ga3 58.18(2) 1_554 1_554 ?
Ga1 Ga6 Ga3 117.50(4) . 1_554 ?
Ga5 Ga6 Ga3 91.31(2) 7_564 1_554 ?
Ga5 Ga6 Ga3 175.73(4) 7_565 1_554 ?
Ga3 Ga6 Ga3 87.74(4) . 1_554 ?
Ru1 Ga6 Ce1 92.02(3) . . ?
Ru2 Ga6 Ce1 90.88(3) . . ?
Ga2 Ga6 Ce1 61.80(2) 1_554 . ?
Ga2 Ga6 Ce1 61.80(2) . . ?
Ga1 Ga6 Ce1 120.26(2) 1_554 . ?
Ga1 Ga6 Ce1 120.27(2) . . ?
Ga5 Ga6 Ce1 120.85(3) 7_564 . ?
Ga5 Ga6 Ce1 120.85(3) 7_565 . ?
Ga3 Ga6 Ce1 62.22(2) . . ?
Ga3 Ga6 Ce1 62.22(2) 1_554 . ?
Ru1 Ga6 Ce1 88.52(3) . 7_565 ?
Ru2 Ga6 Ce1 88.58(3) . 7_565 ?
Ga2 Ga6 Ce1 118.52(2) 1_554 7_565 ?
Ga2 Ga6 Ce1 118.52(2) . 7_565 ?
Ga1 Ga6 Ce1 59.43(2) 1_554 7_565 ?
Ga1 Ga6 Ce1 59.43(2) . 7_565 ?
Ga5 Ga6 Ce1 59.46(2) 7_564 7_565 ?
Ga5 Ga6 Ce1 59.46(2) 7_565 7_565 ?
Ga3 Ga6 Ce1 117.44(3) . 7_565 ?
Ga3 Ga6 Ce1 117.44(3) 1_554 7_565 ?
Ce1 Ga6 Ce1 179.46(3) . 7_565 ?
Ru1 Ga6 Ga9 141.78(4) . . ?
Ru2 Ga6 Ga9 35.32(2) . . ?
Ga2 Ga6 Ga9 133.89(2) 1_554 . ?
Ga2 Ga6 Ga9 133.89(2) . . ?
Ga1 Ga6 Ga9 46.340(19) 1_554 . ?
Ga1 Ga6 Ga9 46.339(19) . . ?
Ga5 Ga6 Ga9 95.44(3) 7_564 . ?
Ga5 Ga6 Ga9 95.44(3) 7_565 . ?
Ga3 Ga6 Ga9 80.29(2) . . ?
Ga3 Ga6 Ga9 80.29(2) 1_554 . ?
Ce1 Ga6 Ga9 126.20(3) . . ?
Ce1 Ga6 Ga9 53.264(14) 7_565 . ?
Ru1 Ga6 Ga6 90.0 . 1_556 ?
Ru2 Ga6 Ga6 90.0 . 1_556 ?
Ga2 Ga6 Ga6 135.758(19) 1_554 1_556 ?
Ga2 Ga6 Ga6 44.243(19) . 1_556 ?
Ga1 Ga6 Ga6 135.523(19) 1_554 1_556 ?
Ga1 Ga6 Ga6 44.476(19) . 1_556 ?
Ga5 Ga6 Ga6 134.665(18) 7_564 1_556 ?
Ga5 Ga6 Ga6 45.334(18) 7_565 1_556 ?
Ga3 Ga6 Ga6 46.131(17) . 1_556 ?
Ga3 Ga6 Ga6 133.869(17) 1_554 1_556 ?
Ce1 Ga6 Ga6 90.0 . 1_556 ?
Ce1 Ga6 Ga6 90.0 7_565 1_556 ?
Ga9 Ga6 Ga6 90.0 . 1_556 ?
Ru1 Ga6 Ga6 90.0 . 1_554 ?
Ru2 Ga6 Ga6 90.0 . 1_554 ?
Ga2 Ga6 Ga6 44.24(2) 1_554 1_554 ?
Ga2 Ga6 Ga6 135.758(19) . 1_554 ?
Ga1 Ga6 Ga6 44.476(19) 1_554 1_554 ?
Ga1 Ga6 Ga6 135.523(19) . 1_554 ?
Ga5 Ga6 Ga6 45.334(18) 7_564 1_554 ?
Ga5 Ga6 Ga6 134.665(18) 7_565 1_554 ?
Ga3 Ga6 Ga6 133.869(17) . 1_554 ?
Ga3 Ga6 Ga6 46.131(17) 1_554 1_554 ?
Ce1 Ga6 Ga6 90.0 . 1_554 ?
Ce1 Ga6 Ga6 90.0 7_565 1_554 ?
Ga9 Ga6 Ga6 90.0 . 1_554 ?
Ga6 Ga6 Ga6 180.0 1_556 1_554 ?
Ru1 Ga6 Ga7 154.81(4) . . ?
Ru2 Ga6 Ga7 28.09(2) . . ?
Ga2 Ga6 Ga7 103.90(3) 1_554 . ?
Ga2 Ga6 Ga7 103.90(3) . . ?
Ga1 Ga6 Ga7 78.33(3) 1_554 . ?
Ga1 Ga6 Ga7 78.33(3) . . ?
Ga5 Ga6 Ga7 132.28(2) 7_564 . ?
Ga5 Ga6 Ga7 132.28(2) 7_565 . ?
Ga3 Ga6 Ga7 45.391(19) . . ?
Ga3 Ga6 Ga7 45.391(18) 1_554 . ?
Ce1 Ga6 Ga7 62.79(2) . . ?
Ce1 Ga6 Ga7 116.68(3) 7_565 . ?
Ga9 Ga6 Ga7 63.41(2) . . ?
Ga6 Ga6 Ga7 90.0 1_556 . ?
Ga6 Ga6 Ga7 90.0 1_554 . ?
Ru1 Ga6 Ga8 28.040(9) . . ?
Ru2 Ga6 Ga8 151.885(10) . . ?
Ga2 Ga6 Ga8 83.90(3) 1_554 . ?
Ga2 Ga6 Ga8 38.77(2) . . ?
Ga1 Ga6 Ga8 138.96(3) 1_554 . ?
Ga1 Ga6 Ga8 94.79(2) . . ?
Ga5 Ga6 Ga8 83.38(3) 7_564 . ?
Ga5 Ga6 Ga8 39.099(19) 7_565 . ?
Ga3 Ga6 Ga8 99.75(2) . . ?
Ga3 Ga6 Ga8 145.17(3) 1_554 . ?
Ce1 Ga6 Ga8 91.21(2) . . ?
Ce1 Ga6 Ga8 89.27(2) 7_565 . ?
Ga9 Ga6 Ga8 134.40(2) . . ?
Ga6 Ga6 Ga8 61.968(9) 1_556 . ?
Ga6 Ga6 Ga8 118.033(9) 1_554 . ?
Ga7 Ga6 Ga8 142.596(17) . . ?
Ru1 Ga6 Ga8 28.040(9) . 1_554 ?
Ru2 Ga6 Ga8 151.885(10) . 1_554 ?
Ga2 Ga6 Ga8 38.77(2) 1_554 1_554 ?
Ga2 Ga6 Ga8 83.90(3) . 1_554 ?
Ga1 Ga6 Ga8 94.79(2) 1_554 1_554 ?
Ga1 Ga6 Ga8 138.96(3) . 1_554 ?
Ga5 Ga6 Ga8 39.099(19) 7_564 1_554 ?
Ga5 Ga6 Ga8 83.38(3) 7_565 1_554 ?
Ga3 Ga6 Ga8 145.17(3) . 1_554 ?
Ga3 Ga6 Ga8 99.76(2) 1_554 1_554 ?
Ce1 Ga6 Ga8 91.21(2) . 1_554 ?
Ce1 Ga6 Ga8 89.27(2) 7_565 1_554 ?
Ga9 Ga6 Ga8 134.40(2) . 1_554 ?
Ga6 Ga6 Ga8 118.033(9) 1_556 1_554 ?
Ga6 Ga6 Ga8 61.968(9) 1_554 1_554 ?
Ga7 Ga6 Ga8 142.596(17) . 1_554 ?
Ga8 Ga6 Ga8 56.066(18) . 1_554 ?
Ru1 Ga6 Ga7 29.66(2) . 3 ?
Ru2 Ga6 Ga7 153.24(3) . 3 ?
Ga2 Ga6 Ga7 47.63(2) 1_554 3 ?
Ga2 Ga6 Ga7 47.63(2) . 3 ?
Ga1 Ga6 Ga7 131.68(2) 1_554 3 ?
Ga1 Ga6 Ga7 131.68(2) . 3 ?
Ga5 Ga6 Ga7 78.54(3) 7_564 3 ?
Ga5 Ga6 Ga7 78.54(3) 7_565 3 ?
Ga3 Ga6 Ga7 105.73(3) . 3 ?
Ga3 Ga6 Ga7 105.73(3) 1_554 3 ?
Ce1 Ga6 Ga7 62.363(19) . 3 ?
Ce1 Ga6 Ga7 118.18(3) 7_565 3 ?
Ga9 Ga6 Ga7 171.44(2) . 3 ?
Ga6 Ga6 Ga7 90.0 1_556 3 ?
Ga6 Ga6 Ga7 90.0 1_554 3 ?
Ga7 Ga6 Ga7 125.15(2) . 3 ?
Ga8 Ga6 Ga7 39.467(13) . 3 ?
Ga8 Ga6 Ga7 39.467(13) 1_554 3 ?
Ru1 Ga6 Ga7 27.93(2) . 7_565 ?
Ru2 Ga6 Ga7 149.17(3) . 7_565 ?
Ga2 Ga6 Ga7 77.95(3) 1_554 7_565 ?
Ga2 Ga6 Ga7 77.95(3) . 7_565 ?
Ga1 Ga6 Ga7 99.79(3) 1_554 7_565 ?
Ga1 Ga6 Ga7 99.79(3) . 7_565 ?
Ga5 Ga6 Ga7 46.920(19) 7_564 7_565 ?
Ga5 Ga6 Ga7 46.92(2) 7_565 7_565 ?
Ga3 Ga6 Ga7 135.172(19) . 7_565 ?
Ga3 Ga6 Ga7 135.173(19) 1_554 7_565 ?
Ce1 Ga6 Ga7 119.95(3) . 7_565 ?
Ce1 Ga6 Ga7 60.59(2) 7_565 7_565 ?
Ga9 Ga6 Ga7 113.86(3) . 7_565 ?
Ga6 Ga6 Ga7 90.0 1_556 7_565 ?
Ga6 Ga6 Ga7 90.0 1_554 7_565 ?
Ga7 Ga6 Ga7 177.27(3) . 7_565 ?
Ga8 Ga6 Ga7 39.184(12) . 7_565 ?
Ga8 Ga6 Ga7 39.184(12) 1_554 7_565 ?
Ga7 Ga6 Ga7 57.58(2) 3 7_565 ?
Ru2 Ga7 Ru1 145.21(4) . 7_665 ?
Ru2 Ga7 Ru1 144.76(4) . 3_545 ?
Ru1 Ga7 Ru1 70.04(3) 7_665 3_545 ?
Ru2 Ga7 Ga8 135.907(14) . 3_546 ?
Ru1 Ga7 Ga8 53.993(19) 7_665 3_546 ?
Ru1 Ga7 Ga8 53.948(17) 3_545 3_546 ?
Ru2 Ga7 Ga8 135.907(14) . 3_545 ?
Ru1 Ga7 Ga8 53.993(19) 7_665 3_545 ?
Ru1 Ga7 Ga8 53.948(17) 3_545 3_545 ?
Ga8 Ga7 Ga8 88.18(3) 3_546 3_545 ?
Ru2 Ga7 Ga3 54.94(2) . 1_554 ?
Ru1 Ga7 Ga3 101.60(3) 7_665 1_554 ?
Ru1 Ga7 Ga3 137.988(17) 3_545 1_554 ?
Ga8 Ga7 Ga3 151.44(4) 3_546 1_554 ?
Ga8 Ga7 Ga3 87.14(2) 3_545 1_554 ?
Ru2 Ga7 Ga3 54.94(2) . . ?
Ru1 Ga7 Ga3 101.60(3) 7_665 . ?
Ru1 Ga7 Ga3 137.988(16) 3_545 . ?
Ga8 Ga7 Ga3 87.14(2) 3_546 . ?
Ga8 Ga7 Ga3 151.44(4) 3_545 . ?
Ga3 Ga7 Ga3 83.66(3) 1_554 . ?
Ru2 Ga7 Ga4 54.64(2) . 3_545 ?
Ru1 Ga7 Ga4 138.320(17) 7_665 3_545 ?
Ru1 Ga7 Ga4 101.41(3) 3_545 3_545 ?
Ga8 Ga7 Ga4 151.02(4) 3_546 3_545 ?
Ga8 Ga7 Ga4 87.32(2) 3_545 3_545 ?
Ga3 Ga7 Ga4 56.76(2) 1_554 3_545 ?
Ga3 Ga7 Ga4 109.58(3) . 3_545 ?
Ru2 Ga7 Ga4 54.64(2) . 3_546 ?
Ru1 Ga7 Ga4 138.320(17) 7_665 3_546 ?
Ru1 Ga7 Ga4 101.41(3) 3_545 3_546 ?
Ga8 Ga7 Ga4 87.32(2) 3_546 3_546 ?
Ga8 Ga7 Ga4 151.02(4) 3_545 3_546 ?
Ga3 Ga7 Ga4 109.58(3) 1_554 3_546 ?
Ga3 Ga7 Ga4 56.76(2) . 3_546 ?
Ga4 Ga7 Ga4 82.93(3) 3_545 3_546 ?
Ru2 Ga7 Ga2 102.16(3) . 3_545 ?
Ru1 Ga7 Ga2 104.52(3) 7_665 3_545 ?
Ru1 Ga7 Ga2 53.08(2) 3_545 3_545 ?
Ga8 Ga7 Ga2 106.76(3) 3_546 3_545 ?
Ga8 Ga7 Ga2 53.405(17) 3_545 3_545 ?
Ga3 Ga7 Ga2 92.84(2) 1_554 3_545 ?
Ga3 Ga7 Ga2 153.82(4) . 3_545 ?
Ga4 Ga7 Ga2 49.27(2) 3_545 3_545 ?
Ga4 Ga7 Ga2 100.91(3) 3_546 3_545 ?
Ru2 Ga7 Ga2 102.16(3) . 3_546 ?
Ru1 Ga7 Ga2 104.52(3) 7_665 3_546 ?
Ru1 Ga7 Ga2 53.08(2) 3_545 3_546 ?
Ga8 Ga7 Ga2 53.405(17) 3_546 3_546 ?
Ga8 Ga7 Ga2 106.76(3) 3_545 3_546 ?
Ga3 Ga7 Ga2 153.82(4) 1_554 3_546 ?
Ga3 Ga7 Ga2 92.84(2) . 3_546 ?
Ga4 Ga7 Ga2 100.91(3) 3_545 3_546 ?
Ga4 Ga7 Ga2 49.27(2) 3_546 3_546 ?
Ga2 Ga7 Ga2 78.94(3) 3_545 3_546 ?
Ru2 Ga7 Ga5 102.59(3) . . ?
Ru1 Ga7 Ga5 52.97(2) 7_665 . ?
Ru1 Ga7 Ga5 104.48(3) 3_545 . ?
Ga8 Ga7 Ga5 53.46(2) 3_546 . ?
Ga8 Ga7 Ga5 106.70(3) 3_545 . ?
Ga3 Ga7 Ga5 101.32(3) 1_554 . ?
Ga3 Ga7 Ga5 49.48(2) . . ?
Ga4 Ga7 Ga5 154.06(4) 3_545 . ?
Ga4 Ga7 Ga5 93.40(2) 3_546 . ?
Ga2 Ga7 Ga5 155.24(3) 3_545 . ?
Ga2 Ga7 Ga5 95.84(2) 3_546 . ?
Ru2 Ga7 Ga5 102.59(3) . 1_554 ?
Ru1 Ga7 Ga5 52.97(2) 7_665 1_554 ?
Ru1 Ga7 Ga5 104.48(3) 3_545 1_554 ?
Ga8 Ga7 Ga5 106.70(3) 3_546 1_554 ?
Ga8 Ga7 Ga5 53.46(2) 3_545 1_554 ?
Ga3 Ga7 Ga5 49.48(2) 1_554 1_554 ?
Ga3 Ga7 Ga5 101.32(3) . 1_554 ?
Ga4 Ga7 Ga5 93.40(2) 3_545 1_554 ?
Ga4 Ga7 Ga5 154.06(4) 3_546 1_554 ?
Ga2 Ga7 Ga5 95.84(2) 3_545 1_554 ?
Ga2 Ga7 Ga5 155.24(3) 3_546 1_554 ?
Ga5 Ga7 Ga5 78.73(3) . 1_554 ?
Ru2 Ga7 Ce1 72.82(3) . . ?
Ru1 Ga7 Ce1 72.39(3) 7_665 . ?
Ru1 Ga7 Ce1 142.43(3) 3_545 . ?
Ga8 Ga7 Ce1 102.44(2) 3_546 . ?
Ga8 Ga7 Ce1 102.44(2) 3_545 . ?
Ga3 Ga7 Ce1 51.46(2) 1_554 . ?
Ga3 Ga7 Ce1 51.46(2) . . ?
Ga4 Ga7 Ce1 106.49(2) 3_545 . ?
Ga4 Ga7 Ce1 106.49(2) 3_546 . ?
Ga2 Ga7 Ce1 140.512(17) 3_545 . ?
Ga2 Ga7 Ce1 140.512(17) 3_546 . ?
Ga5 Ga7 Ce1 49.892(19) . . ?
Ga5 Ga7 Ce1 49.892(19) 1_554 . ?
Ru2 Ga7 Ce1 72.79(3) . 3_545 ?
Ru1 Ga7 Ce1 142.01(3) 7_665 3_545 ?
Ru1 Ga7 Ce1 71.97(3) 3_545 3_545 ?
Ga8 Ga7 Ce1 102.08(2) 3_546 3_545 ?
Ga8 Ga7 Ce1 102.08(2) 3_545 3_545 ?
Ga3 Ga7 Ce1 106.45(3) 1_554 3_545 ?
Ga3 Ga7 Ce1 106.45(3) . 3_545 ?
Ga4 Ga7 Ce1 51.24(2) 3_545 3_545 ?
Ga4 Ga7 Ce1 51.24(2) 3_546 3_545 ?
Ga2 Ga7 Ce1 49.68(2) 3_545 3_545 ?
Ga2 Ga7 Ce1 49.682(19) 3_546 3_545 ?
Ga5 Ga7 Ce1 140.626(16) . 3_545 ?
Ga5 Ga7 Ce1 140.626(16) 1_554 3_545 ?
Ce1 Ga7 Ce1 145.60(2) . 3_545 ?
Ru2 Ga7 Ga7 90.0 . 1_556 ?
Ru1 Ga7 Ga7 90.0 7_665 1_556 ?
Ru1 Ga7 Ga7 90.0 3_545 1_556 ?
Ga8 Ga7 Ga7 45.909(14) 3_546 1_556 ?
Ga8 Ga7 Ga7 134.093(15) 3_545 1_556 ?
Ga3 Ga7 Ga7 131.831(17) 1_554 1_556 ?
Ga3 Ga7 Ga7 48.168(17) . 1_556 ?
Ga4 Ga7 Ga7 131.467(17) 3_545 1_556 ?
Ga4 Ga7 Ga7 48.533(17) 3_546 1_556 ?
Ga2 Ga7 Ga7 129.469(17) 3_545 1_556 ?
Ga2 Ga7 Ga7 50.532(17) 3_546 1_556 ?
Ga5 Ga7 Ga7 50.633(16) . 1_556 ?
Ga5 Ga7 Ga7 129.366(16) 1_554 1_556 ?
Ce1 Ga7 Ga7 90.0 . 1_556 ?
Ce1 Ga7 Ga7 90.0 3_545 1_556 ?
Ru2 Ga7 Ga7 90.0 . 1_554 ?
Ru1 Ga7 Ga7 90.0 7_665 1_554 ?
Ru1 Ga7 Ga7 90.0 3_545 1_554 ?
Ga8 Ga7 Ga7 134.093(14) 3_546 1_554 ?
Ga8 Ga7 Ga7 45.909(14) 3_545 1_554 ?
Ga3 Ga7 Ga7 48.167(17) 1_554 1_554 ?
Ga3 Ga7 Ga7 131.830(17) . 1_554 ?
Ga4 Ga7 Ga7 48.533(17) 3_545 1_554 ?
Ga4 Ga7 Ga7 131.467(17) 3_546 1_554 ?
Ga2 Ga7 Ga7 50.532(17) 3_545 1_554 ?
Ga2 Ga7 Ga7 129.469(17) 3_546 1_554 ?
Ga5 Ga7 Ga7 129.366(16) . 1_554 ?
Ga5 Ga7 Ga7 50.633(16) 1_554 1_554 ?
Ce1 Ga7 Ga7 90.0 . 1_554 ?
Ce1 Ga7 Ga7 90.0 3_545 1_554 ?
Ga7 Ga7 Ga7 180.0 1_556 1_554 ?
Ru2 Ga7 Ga7 179.73(5) . 5_655 ?
Ru1 Ga7 Ga7 35.06(2) 7_665 5_655 ?
Ru1 Ga7 Ga7 34.975(18) 3_545 5_655 ?
Ga8 Ga7 Ga7 44.092(14) 3_546 5_655 ?
Ga8 Ga7 Ga7 44.092(14) 3_545 5_655 ?
Ga3 Ga7 Ga7 125.22(3) 1_554 5_655 ?
Ga3 Ga7 Ga7 125.22(3) . 5_655 ?
Ga4 Ga7 Ga7 125.20(3) 3_545 5_655 ?
Ga4 Ga7 Ga7 125.20(3) 3_546 5_655 ?
Ga2 Ga7 Ga7 77.63(3) 3_545 5_655 ?
Ga2 Ga7 Ga7 77.63(3) 3_546 5_655 ?
Ga5 Ga7 Ga7 77.61(3) . 5_655 ?
Ga5 Ga7 Ga7 77.61(3) 1_554 5_655 ?
Ce1 Ga7 Ga7 107.45(3) . 5_655 ?
Ce1 Ga7 Ga7 106.95(3) 3_545 5_655 ?
Ga7 Ga7 Ga7 90.0 1_556 5_655 ?
Ga7 Ga7 Ga7 90.0 1_554 5_655 ?
Ru2 Ga7 Ga6 27.40(2) . . ?
Ru1 Ga7 Ga6 117.80(4) 7_665 . ?
Ru1 Ga7 Ga6 172.16(4) 3_545 . ?
Ga8 Ga7 Ga6 129.731(19) 3_546 . ?
Ga8 Ga7 Ga6 129.731(19) 3_545 . ?
Ga3 Ga7 Ga6 43.246(17) 1_554 . ?
Ga3 Ga7 Ga6 43.246(17) . . ?
Ga4 Ga7 Ga6 72.87(3) 3_545 . ?
Ga4 Ga7 Ga6 72.87(3) 3_546 . ?
Ga2 Ga7 Ga6 121.93(2) 3_545 . ?
Ga2 Ga7 Ga6 121.93(2) 3_546 . ?
Ga5 Ga7 Ga6 81.50(3) . . ?
Ga5 Ga7 Ga6 81.50(3) 1_554 . ?
Ce1 Ga7 Ga6 45.412(18) . . ?
Ce1 Ga7 Ga6 100.19(3) 3_545 . ?
Ga7 Ga7 Ga6 90.0 1_556 . ?
Ga7 Ga7 Ga6 90.0 1_554 . ?
Ga7 Ga7 Ga6 152.86(4) 5_655 . ?
Ru2 Ga7 Ga9 26.469(19) . . ?
Ru1 Ga7 Ga9 171.68(3) 7_665 . ?
Ru1 Ga7 Ga9 118.29(3) 3_545 . ?
Ga8 Ga7 Ga9 129.898(19) 3_546 . ?
Ga8 Ga7 Ga9 129.898(18) 3_545 . ?
Ga3 Ga7 Ga9 72.38(2) 1_554 . ?
Ga3 Ga7 Ga9 72.38(2) . . ?
Ga4 Ga7 Ga9 43.097(17) 3_545 . ?
Ga4 Ga7 Ga9 43.097(17) 3_546 . ?
Ga2 Ga7 Ga9 81.81(2) 3_545 . ?
Ga2 Ga7 Ga9 81.81(2) 3_546 . ?
Ga5 Ga7 Ga9 121.72(2) . . ?
Ga5 Ga7 Ga9 121.72(2) 1_554 . ?
Ce1 Ga7 Ga9 99.285(18) . . ?
Ce1 Ga7 Ga9 46.317(12) 3_545 . ?
Ga7 Ga7 Ga9 90.0 1_556 . ?
Ga7 Ga7 Ga9 90.0 1_554 . ?
Ga7 Ga7 Ga9 153.26(4) 5_655 . ?
Ga6 Ga7 Ga9 53.873(19) . . ?
Ru1 Ga8 Ru1 180.0 5_566 . ?
Ru1 Ga8 Ru1 108.25(3) 5_566 5_565 ?
Ru1 Ga8 Ru1 71.75(3) . 5_565 ?
Ru1 Ga8 Ru1 71.75(3) 5_566 1_556 ?
Ru1 Ga8 Ru1 108.25(3) . 1_556 ?
Ru1 Ga8 Ru1 180.00(2) 5_565 1_556 ?
Ru1 Ga8 Ga2 120.181(15) 5_566 . ?
Ru1 Ga8 Ga2 59.819(15) . . ?
Ru1 Ga8 Ga2 120.181(15) 5_565 . ?
Ru1 Ga8 Ga2 59.819(15) 1_556 . ?
Ru1 Ga8 Ga2 59.818(15) 5_566 5_566 ?
Ru1 Ga8 Ga2 120.182(15) . 5_566 ?
Ru1 Ga8 Ga2 59.818(15) 5_565 5_566 ?
Ru1 Ga8 Ga2 120.182(15) 1_556 5_566 ?
Ga2 Ga8 Ga2 180.0 . 5_566 ?
Ru1 Ga8 Ga5 120.321(16) 5_566 7_565 ?
Ru1 Ga8 Ga5 59.679(16) . 7_565 ?
Ru1 Ga8 Ga5 120.321(16) 5_565 7_565 ?
Ru1 Ga8 Ga5 59.679(16) 1_556 7_565 ?
Ga2 Ga8 Ga5 61.44(3) . 7_565 ?
Ga2 Ga8 Ga5 118.56(3) 5_566 7_565 ?
Ru1 Ga8 Ga5 59.679(16) 5_566 3_556 ?
Ru1 Ga8 Ga5 120.321(16) . 3_556 ?
Ru1 Ga8 Ga5 59.679(16) 5_565 3_556 ?
Ru1 Ga8 Ga5 120.321(16) 1_556 3_556 ?
Ga2 Ga8 Ga5 118.56(3) . 3_556 ?
Ga2 Ga8 Ga5 61.44(3) 5_566 3_556 ?
Ga5 Ga8 Ga5 180.0 7_565 3_556 ?
Ru1 Ga8 Ga7 124.39(2) 5_566 7_565 ?
Ru1 Ga8 Ga7 55.61(2) . 7_565 ?
Ru1 Ga8 Ga7 55.75(2) 5_565 7_565 ?
Ru1 Ga8 Ga7 124.25(2) 1_556 7_565 ?
Ga2 Ga8 Ga7 111.57(2) . 7_565 ?
Ga2 Ga8 Ga7 68.43(2) 5_566 7_565 ?
Ga5 Ga8 Ga7 68.52(2) 7_565 7_565 ?
Ga5 Ga8 Ga7 111.48(2) 3_556 7_565 ?
Ru1 Ga8 Ga7 55.75(2) 5_566 7_566 ?
Ru1 Ga8 Ga7 124.25(2) . 7_566 ?
Ru1 Ga8 Ga7 124.39(2) 5_565 7_566 ?
Ru1 Ga8 Ga7 55.61(2) 1_556 7_566 ?
Ga2 Ga8 Ga7 111.57(2) . 7_566 ?
Ga2 Ga8 Ga7 68.43(2) 5_566 7_566 ?
Ga5 Ga8 Ga7 68.52(2) 7_565 7_566 ?
Ga5 Ga8 Ga7 111.48(2) 3_556 7_566 ?
Ga7 Ga8 Ga7 88.18(3) 7_565 7_566 ?
Ru1 Ga8 Ga7 55.61(2) 5_566 3_556 ?
Ru1 Ga8 Ga7 124.39(2) . 3_556 ?
Ru1 Ga8 Ga7 124.25(2) 5_565 3_556 ?
Ru1 Ga8 Ga7 55.75(2) 1_556 3_556 ?
Ga2 Ga8 Ga7 68.43(2) . 3_556 ?
Ga2 Ga8 Ga7 111.57(2) 5_566 3_556 ?
Ga5 Ga8 Ga7 111.48(2) 7_565 3_556 ?
Ga5 Ga8 Ga7 68.52(2) 3_556 3_556 ?
Ga7 Ga8 Ga7 180.0 7_565 3_556 ?
Ga7 Ga8 Ga7 91.82(3) 7_566 3_556 ?
Ru1 Ga8 Ga7 124.25(2) 5_566 3 ?
Ru1 Ga8 Ga7 55.75(2) . 3 ?
Ru1 Ga8 Ga7 55.61(2) 5_565 3 ?
Ru1 Ga8 Ga7 124.39(2) 1_556 3 ?
Ga2 Ga8 Ga7 68.43(2) . 3 ?
Ga2 Ga8 Ga7 111.57(2) 5_566 3 ?
Ga5 Ga8 Ga7 111.48(2) 7_565 3 ?
Ga5 Ga8 Ga7 68.52(2) 3_556 3 ?
Ga7 Ga8 Ga7 91.82(3) 7_565 3 ?
Ga7 Ga8 Ga7 180.0 7_566 3 ?
Ga7 Ga8 Ga7 88.18(3) 3_556 3 ?
Ru1 Ga8 Ga8 35.877(14) 5_566 1_556 ?
Ru1 Ga8 Ga8 144.123(14) . 1_556 ?
Ru1 Ga8 Ga8 144.123(14) 5_565 1_556 ?
Ru1 Ga8 Ga8 35.877(14) 1_556 1_556 ?
Ga2 Ga8 Ga8 90.0 . 1_556 ?
Ga2 Ga8 Ga8 90.0 5_566 1_556 ?
Ga5 Ga8 Ga8 90.0 7_565 1_556 ?
Ga5 Ga8 Ga8 90.0 3_556 1_556 ?
Ga7 Ga8 Ga8 134.092(14) 7_565 1_556 ?
Ga7 Ga8 Ga8 45.908(14) 7_566 1_556 ?
Ga7 Ga8 Ga8 45.909(14) 3_556 1_556 ?
Ga7 Ga8 Ga8 134.091(14) 3 1_556 ?
Ru1 Ga8 Ga8 144.123(14) 5_566 1_554 ?
Ru1 Ga8 Ga8 35.877(14) . 1_554 ?
Ru1 Ga8 Ga8 35.877(14) 5_565 1_554 ?
Ru1 Ga8 Ga8 144.123(14) 1_556 1_554 ?
Ga2 Ga8 Ga8 90.0 . 1_554 ?
Ga2 Ga8 Ga8 90.0 5_566 1_554 ?
Ga5 Ga8 Ga8 90.0 7_565 1_554 ?
Ga5 Ga8 Ga8 90.0 3_556 1_554 ?
Ga7 Ga8 Ga8 45.908(14) 7_565 1_554 ?
Ga7 Ga8 Ga8 134.092(14) 7_566 1_554 ?
Ga7 Ga8 Ga8 134.091(14) 3_556 1_554 ?
Ga7 Ga8 Ga8 45.909(14) 3 1_554 ?
Ga8 Ga8 Ga8 180.0 1_556 1_554 ?
Ru1 Ga8 Ga3 101.891(18) 5_566 7_565 ?
Ru1 Ga8 Ga3 78.109(17) . 7_565 ?
Ru1 Ga8 Ga3 101.891(17) 5_565 7_565 ?
Ru1 Ga8 Ga3 78.109(18) 1_556 7_565 ?
Ga2 Ga8 Ga3 100.34(3) . 7_565 ?
Ga2 Ga8 Ga3 79.66(3) 5_566 7_565 ?
Ga5 Ga8 Ga3 38.89(2) 7_565 7_565 ?
Ga5 Ga8 Ga3 141.11(2) 3_556 7_565 ?
Ga7 Ga8 Ga3 47.705(16) 7_565 7_565 ?
Ga7 Ga8 Ga3 47.705(15) 7_566 7_565 ?
Ga7 Ga8 Ga3 132.297(16) 3_556 7_565 ?
Ga7 Ga8 Ga3 132.297(15) 3 7_565 ?
Ga8 Ga8 Ga3 90.0 1_556 7_565 ?
Ga8 Ga8 Ga3 90.0 1_554 7_565 ?
Ru1 Ga8 Ga3 78.109(17) 5_566 3_556 ?
Ru1 Ga8 Ga3 101.891(18) . 3_556 ?
Ru1 Ga8 Ga3 78.109(18) 5_565 3_556 ?
Ru1 Ga8 Ga3 101.891(17) 1_556 3_556 ?
Ga2 Ga8 Ga3 79.66(3) . 3_556 ?
Ga2 Ga8 Ga3 100.34(3) 5_566 3_556 ?
Ga5 Ga8 Ga3 141.11(2) 7_565 3_556 ?
Ga5 Ga8 Ga3 38.89(2) 3_556 3_556 ?
Ga7 Ga8 Ga3 132.295(16) 7_565 3_556 ?
Ga7 Ga8 Ga3 132.295(16) 7_566 3_556 ?
Ga7 Ga8 Ga3 47.703(16) 3_556 3_556 ?
Ga7 Ga8 Ga3 47.703(15) 3 3_556 ?
Ga8 Ga8 Ga3 90.0 1_556 3_556 ?
Ga8 Ga8 Ga3 90.0 1_554 3_556 ?
Ga3 Ga8 Ga3 180.000(17) 7_565 3_556 ?
Ru1 Ga8 Ga4 78.059(15) 5_566 5_566 ?
Ru1 Ga8 Ga4 101.941(15) . 5_566 ?
Ru1 Ga8 Ga4 78.059(15) 5_565 5_566 ?
Ru1 Ga8 Ga4 101.941(15) 1_556 5_566 ?
Ga2 Ga8 Ga4 141.60(2) . 5_566 ?
Ga2 Ga8 Ga4 38.40(2) 5_566 5_566 ?
Ga5 Ga8 Ga4 80.15(2) 7_565 5_566 ?
Ga5 Ga8 Ga4 99.85(2) 3_556 5_566 ?
Ga7 Ga8 Ga4 47.826(16) 7_565 5_566 ?
Ga7 Ga8 Ga4 47.826(16) 7_566 5_566 ?
Ga7 Ga8 Ga4 132.174(16) 3_556 5_566 ?
Ga7 Ga8 Ga4 132.174(16) 3 5_566 ?
Ga8 Ga8 Ga4 90.0 1_556 5_566 ?
Ga8 Ga8 Ga4 90.0 1_554 5_566 ?
Ga3 Ga8 Ga4 41.259(18) 7_565 5_566 ?
Ga3 Ga8 Ga4 138.741(18) 3_556 5_566 ?
Ru1 Ga8 Ga4 101.941(15) 5_566 . ?
Ru1 Ga8 Ga4 78.059(15) . . ?
Ru1 Ga8 Ga4 101.941(15) 5_565 . ?
Ru1 Ga8 Ga4 78.059(15) 1_556 . ?
Ga2 Ga8 Ga4 38.40(2) . . ?
Ga2 Ga8 Ga4 141.60(2) 5_566 . ?
Ga5 Ga8 Ga4 99.85(2) 7_565 . ?
Ga5 Ga8 Ga4 80.15(2) 3_556 . ?
Ga7 Ga8 Ga4 132.174(16) 7_565 . ?
Ga7 Ga8 Ga4 132.174(16) 7_566 . ?
Ga7 Ga8 Ga4 47.826(16) 3_556 . ?
Ga7 Ga8 Ga4 47.826(16) 3 . ?
Ga8 Ga8 Ga4 90.0 1_556 . ?
Ga8 Ga8 Ga4 90.0 1_554 . ?
Ga3 Ga8 Ga4 138.741(18) 7_565 . ?
Ga3 Ga8 Ga4 41.259(18) 3_556 . ?
Ga4 Ga8 Ga4 180.0 5_566 . ?
Ru1 Ga8 Ga6 153.898(13) 5_566 . ?
Ru1 Ga8 Ga6 26.102(13) . . ?
Ru1 Ga8 Ga6 97.84(2) 5_565 . ?
Ru1 Ga8 Ga6 82.16(2) 1_556 . ?
Ga2 Ga8 Ga6 40.062(16) . . ?
Ga2 Ga8 Ga6 139.938(16) 5_566 . ?
Ga5 Ga8 Ga6 41.228(17) 7_565 . ?
Ga5 Ga8 Ga6 138.772(17) 3_556 . ?
Ga7 Ga8 Ga6 71.52(2) 7_565 . ?
Ga7 Ga8 Ga6 109.70(2) 7_566 . ?
Ga7 Ga8 Ga6 108.48(2) 3_556 . ?
Ga7 Ga8 Ga6 70.30(2) 3 . ?
Ga8 Ga8 Ga6 118.033(9) 1_556 . ?
Ga8 Ga8 Ga6 61.967(9) 1_554 . ?
Ga3 Ga8 Ga6 72.828(19) 7_565 . ?
Ga3 Ga8 Ga6 107.172(19) 3_556 . ?
Ga4 Ga8 Ga6 109.064(15) 5_566 . ?
Ga4 Ga8 Ga6 70.936(15) . . ?
Ru1 Ga8 Ga6 26.102(13) 5_566 5_566 ?
Ru1 Ga8 Ga6 153.898(13) . 5_566 ?
Ru1 Ga8 Ga6 82.16(2) 5_565 5_566 ?
Ru1 Ga8 Ga6 97.84(2) 1_556 5_566 ?
Ga2 Ga8 Ga6 139.938(16) . 5_566 ?
Ga2 Ga8 Ga6 40.062(16) 5_566 5_566 ?
Ga5 Ga8 Ga6 138.772(17) 7_565 5_566 ?
Ga5 Ga8 Ga6 41.228(17) 3_556 5_566 ?
Ga7 Ga8 Ga6 108.48(2) 7_565 5_566 ?
Ga7 Ga8 Ga6 70.30(2) 7_566 5_566 ?
Ga7 Ga8 Ga6 71.52(2) 3_556 5_566 ?
Ga7 Ga8 Ga6 109.70(2) 3 5_566 ?
Ga8 Ga8 Ga6 61.967(9) 1_556 5_566 ?
Ga8 Ga8 Ga6 118.033(9) 1_554 5_566 ?
Ga3 Ga8 Ga6 107.173(19) 7_565 5_566 ?
Ga3 Ga8 Ga6 72.827(19) 3_556 5_566 ?
Ga4 Ga8 Ga6 70.937(15) 5_566 5_566 ?
Ga4 Ga8 Ga6 109.063(15) . 5_566 ?
Ga6 Ga8 Ga6 180.0 . 5_566 ?
Ru2 Ga9 Ru2 180.0 . 5 ?
Ru2 Ga9 Ga1 60.948(17) . . ?
Ru2 Ga9 Ga1 119.052(17) 5 . ?
Ru2 Ga9 Ga1 119.053(17) . 5 ?
Ru2 Ga9 Ga1 60.947(17) 5 5 ?
Ga1 Ga9 Ga1 180.0 . 5 ?
Ru2 Ga9 Ga1 119.053(17) . 5_556 ?
Ru2 Ga9 Ga1 60.947(17) 5 5_556 ?
Ga1 Ga9 Ga1 87.70(3) . 5_556 ?
Ga1 Ga9 Ga1 92.30(3) 5 5_556 ?
Ru2 Ga9 Ga1 60.947(17) . 1_554 ?
Ru2 Ga9 Ga1 119.053(17) 5 1_554 ?
Ga1 Ga9 Ga1 92.30(3) . 1_554 ?
Ga1 Ga9 Ga1 87.70(3) 5 1_554 ?
Ga1 Ga9 Ga1 180.00(2) 5_556 1_554 ?
Ru2 Ga9 Ga4 122.916(19) . 7_564 ?
Ru2 Ga9 Ga4 57.084(19) 5 7_564 ?
Ga1 Ga9 Ga4 121.75(2) . 7_564 ?
Ga1 Ga9 Ga4 58.25(2) 5 7_564 ?
Ga1 Ga9 Ga4 118.03(2) 5_556 7_564 ?
Ga1 Ga9 Ga4 61.97(2) 1_554 7_564 ?
Ru2 Ga9 Ga4 57.084(19) . 3_546 ?
Ru2 Ga9 Ga4 122.916(19) 5 3_546 ?
Ga1 Ga9 Ga4 58.25(2) . 3_546 ?
Ga1 Ga9 Ga4 121.75(2) 5 3_546 ?
Ga1 Ga9 Ga4 61.97(2) 5_556 3_546 ?
Ga1 Ga9 Ga4 118.03(2) 1_554 3_546 ?
Ga4 Ga9 Ga4 180.00(4) 7_564 3_546 ?
Ru2 Ga9 Ga4 122.916(19) . 7_565 ?
Ru2 Ga9 Ga4 57.084(19) 5 7_565 ?
Ga1 Ga9 Ga4 61.97(2) . 7_565 ?
Ga1 Ga9 Ga4 118.03(2) 5 7_565 ?
Ga1 Ga9 Ga4 58.25(2) 5_556 7_565 ?
Ga1 Ga9 Ga4 121.75(2) 1_554 7_565 ?
Ga4 Ga9 Ga4 87.36(3) 7_564 7_565 ?
Ga4 Ga9 Ga4 92.64(3) 3_546 7_565 ?
Ru2 Ga9 Ga4 57.084(19) . 3_545 ?
Ru2 Ga9 Ga4 122.916(19) 5 3_545 ?
Ga1 Ga9 Ga4 118.03(2) . 3_545 ?
Ga1 Ga9 Ga4 61.97(2) 5 3_545 ?
Ga1 Ga9 Ga4 121.75(2) 5_556 3_545 ?
Ga1 Ga9 Ga4 58.25(2) 1_554 3_545 ?
Ga4 Ga9 Ga4 92.64(3) 7_564 3_545 ?
Ga4 Ga9 Ga4 87.36(3) 3_546 3_545 ?
Ga4 Ga9 Ga4 180.00(2) 7_565 3_545 ?
Ru2 Ga9 Ce1 90.56(2) . 7_565 ?
Ru2 Ga9 Ce1 89.44(2) 5 7_565 ?
Ga1 Ga9 Ce1 60.703(18) . 7_565 ?
Ga1 Ga9 Ce1 119.297(18) 5 7_565 ?
Ga1 Ga9 Ce1 119.297(18) 5_556 7_565 ?
Ga1 Ga9 Ce1 60.703(18) 1_554 7_565 ?
Ga4 Ga9 Ce1 61.154(17) 7_564 7_565 ?
Ga4 Ga9 Ce1 118.846(17) 3_546 7_565 ?
Ga4 Ga9 Ce1 61.154(17) 7_565 7_565 ?
Ga4 Ga9 Ce1 118.846(17) 3_545 7_565 ?
Ru2 Ga9 Ce1 89.44(2) . 3_545 ?
Ru2 Ga9 Ce1 90.56(2) 5 3_545 ?
Ga1 Ga9 Ce1 119.296(18) . 3_545 ?
Ga1 Ga9 Ce1 60.704(18) 5 3_545 ?
Ga1 Ga9 Ce1 60.704(18) 5_556 3_545 ?
Ga1 Ga9 Ce1 119.296(18) 1_554 3_545 ?
Ga4 Ga9 Ce1 118.847(17) 7_564 3_545 ?
Ga4 Ga9 Ce1 61.153(17) 3_546 3_545 ?
Ga4 Ga9 Ce1 118.847(17) 7_565 3_545 ?
Ga4 Ga9 Ce1 61.153(17) 3_545 3_545 ?
Ce1 Ga9 Ce1 180.0 7_565 3_545 ?
Ru2 Ga9 Ga6 144.527(18) . 5 ?
Ru2 Ga9 Ga6 35.472(19) 5 5 ?
Ga1 Ga9 Ga6 133.016(15) . 5 ?
Ga1 Ga9 Ga6 46.984(15) 5 5 ?
Ga1 Ga9 Ga6 46.984(15) 5_556 5 ?
Ga1 Ga9 Ga6 133.016(15) 1_554 5 ?
Ga4 Ga9 Ga6 80.466(19) 7_564 5 ?
Ga4 Ga9 Ga6 99.534(19) 3_546 5 ?
Ga4 Ga9 Ga6 80.466(19) 7_565 5 ?
Ga4 Ga9 Ga6 99.534(19) 3_545 5 ?
Ce1 Ga9 Ga6 124.915(19) 7_565 5 ?
Ce1 Ga9 Ga6 55.087(19) 3_545 5 ?
Ru2 Ga9 Ga6 35.472(19) . . ?
Ru2 Ga9 Ga6 144.528(19) 5 . ?
Ga1 Ga9 Ga6 46.984(15) . . ?
Ga1 Ga9 Ga6 133.016(15) 5 . ?
Ga1 Ga9 Ga6 133.016(15) 5_556 . ?
Ga1 Ga9 Ga6 46.984(15) 1_554 . ?
Ga4 Ga9 Ga6 99.534(19) 7_564 . ?
Ga4 Ga9 Ga6 80.466(19) 3_546 . ?
Ga4 Ga9 Ga6 99.534(19) 7_565 . ?
Ga4 Ga9 Ga6 80.466(19) 3_545 . ?
Ce1 Ga9 Ga6 55.086(19) 7_565 . ?
Ce1 Ga9 Ga6 124.913(19) 3_545 . ?
Ga6 Ga9 Ga6 180.0 5 . ?
Ru2 Ga9 Ga9 90.0 . 1_556 ?
Ru2 Ga9 Ga9 90.0 5 1_556 ?
Ga1 Ga9 Ga9 43.850(15) . 1_556 ?
Ga1 Ga9 Ga9 136.150(15) 5 1_556 ?
Ga1 Ga9 Ga9 43.851(15) 5_556 1_556 ?
Ga1 Ga9 Ga9 136.149(15) 1_554 1_556 ?
Ga4 Ga9 Ga9 133.681(14) 7_564 1_556 ?
Ga4 Ga9 Ga9 46.319(14) 3_546 1_556 ?
Ga4 Ga9 Ga9 46.319(14) 7_565 1_556 ?
Ga4 Ga9 Ga9 133.681(14) 3_545 1_556 ?
Ce1 Ga9 Ga9 90.0 7_565 1_556 ?
Ce1 Ga9 Ga9 90.0 3_545 1_556 ?
Ga6 Ga9 Ga9 90.0 5 1_556 ?
Ga6 Ga9 Ga9 90.0 . 1_556 ?
Ru2 Ga9 Ga9 90.0 . 1_554 ?
Ru2 Ga9 Ga9 90.0 5 1_554 ?
Ga1 Ga9 Ga9 136.150(15) . 1_554 ?
Ga1 Ga9 Ga9 43.851(15) 5 1_554 ?
Ga1 Ga9 Ga9 136.149(15) 5_556 1_554 ?
Ga1 Ga9 Ga9 43.851(15) 1_554 1_554 ?
Ga4 Ga9 Ga9 46.319(14) 7_564 1_554 ?
Ga4 Ga9 Ga9 133.681(14) 3_546 1_554 ?
Ga4 Ga9 Ga9 133.681(14) 7_565 1_554 ?
Ga4 Ga9 Ga9 46.319(14) 3_545 1_554 ?
Ce1 Ga9 Ga9 90.0 7_565 1_554 ?
Ce1 Ga9 Ga9 90.0 3_545 1_554 ?
Ga6 Ga9 Ga9 90.0 5 1_554 ?
Ga6 Ga9 Ga9 90.0 . 1_554 ?
Ga9 Ga9 Ga9 180.0 1_556 1_554 ?
Ru2 Ga9 Ga7 152.756(18) . 5 ?
Ru2 Ga9 Ga7 27.244(18) 5 5 ?
Ga1 Ga9 Ga7 101.862(17) . 5 ?
Ga1 Ga9 Ga7 78.138(17) 5 5 ?
Ga1 Ga9 Ga7 78.138(17) 5_556 5 ?
Ga1 Ga9 Ga7 101.862(17) 1_554 5 ?
Ga4 Ga9 Ga7 45.446(15) 7_564 5 ?
Ga4 Ga9 Ga7 134.554(15) 3_546 5 ?
Ga4 Ga9 Ga7 45.446(15) 7_565 5 ?
Ga4 Ga9 Ga7 134.554(15) 3_545 5 ?
Ce1 Ga9 Ga7 62.198(18) 7_565 5 ?
Ce1 Ga9 Ga7 117.803(18) 3_545 5 ?
Ga6 Ga9 Ga7 62.717(17) 5 5 ?
Ga6 Ga9 Ga7 117.284(17) . 5 ?
Ga9 Ga9 Ga7 90.0 1_556 5 ?
Ga9 Ga9 Ga7 90.0 1_554 5 ?
Ru2 Ga9 Ga7 27.243(18) . . ?
Ru2 Ga9 Ga7 152.756(18) 5 . ?
Ga1 Ga9 Ga7 78.138(17) . . ?
Ga1 Ga9 Ga7 101.863(17) 5 . ?
Ga1 Ga9 Ga7 101.863(17) 5_556 . ?
Ga1 Ga9 Ga7 78.137(17) 1_554 . ?
Ga4 Ga9 Ga7 134.554(15) 7_564 . ?
Ga4 Ga9 Ga7 45.446(15) 3_546 . ?
Ga4 Ga9 Ga7 134.554(15) 7_565 . ?
Ga4 Ga9 Ga7 45.446(15) 3_545 . ?
Ce1 Ga9 Ga7 117.801(18) 7_565 . ?
Ce1 Ga9 Ga7 62.197(18) 3_545 . ?
Ga6 Ga9 Ga7 117.284(17) 5 . ?
Ga6 Ga9 Ga7 62.716(17) . . ?
Ga9 Ga9 Ga7 90.0 1_556 . ?
Ga9 Ga9 Ga7 90.0 1_554 . ?
Ga7 Ga9 Ga7 180.0 5 . ?
Ru2 Ga9 Ga3 152.572(8) . 5 ?
Ru2 Ga9 Ga3 27.428(8) 5 5 ?
Ga1 Ga9 Ga3 142.422(18) . 5 ?
Ga1 Ga9 Ga3 37.577(17) 5 5 ?
Ga1 Ga9 Ga3 82.236(19) 5_556 5 ?
Ga1 Ga9 Ga3 97.764(19) 1_554 5 ?
Ga4 Ga9 Ga3 40.05(2) 7_564 5 ?
Ga4 Ga9 Ga3 139.95(2) 3_546 5 ?
Ga4 Ga9 Ga3 82.19(2) 7_565 5 ?
Ga4 Ga9 Ga3 97.81(2) 3_545 5 ?
Ce1 Ga9 Ga3 93.308(19) 7_565 5 ?
Ce1 Ga9 Ga3 86.69(2) 3_545 5 ?
Ga6 Ga9 Ga3 40.416(13) 5 5 ?
Ga6 Ga9 Ga3 139.584(13) . 5 ?
Ga9 Ga9 Ga3 117.118(8) 1_556 5 ?
Ga9 Ga9 Ga3 62.882(8) 1_554 5 ?
Ga7 Ga9 Ga3 40.646(14) 5 5 ?
Ga7 Ga9 Ga3 139.354(14) . 5 ?
Ru2 Ga9 Ga3 152.572(8) . 5_556 ?
Ru2 Ga9 Ga3 27.428(8) 5 5_556 ?
Ga1 Ga9 Ga3 97.763(19) . 5_556 ?
Ga1 Ga9 Ga3 82.236(19) 5 5_556 ?
Ga1 Ga9 Ga3 37.577(18) 5_556 5_556 ?
Ga1 Ga9 Ga3 142.423(17) 1_554 5_556 ?
Ga4 Ga9 Ga3 82.19(2) 7_564 5_556 ?
Ga4 Ga9 Ga3 97.81(2) 3_546 5_556 ?
Ga4 Ga9 Ga3 40.05(2) 7_565 5_556 ?
Ga4 Ga9 Ga3 139.95(2) 3_545 5_556 ?
Ce1 Ga9 Ga3 93.308(19) 7_565 5_556 ?
Ce1 Ga9 Ga3 86.69(2) 3_545 5_556 ?
Ga6 Ga9 Ga3 40.416(13) 5 5_556 ?
Ga6 Ga9 Ga3 139.584(13) . 5_556 ?
Ga9 Ga9 Ga3 62.882(8) 1_556 5_556 ?
Ga9 Ga9 Ga3 117.118(8) 1_554 5_556 ?
Ga7 Ga9 Ga3 40.646(14) 5 5_556 ?
Ga7 Ga9 Ga3 139.354(14) . 5_556 ?
Ga3 Ga9 Ga3 54.237(16) 5 5_556 ?

loop_
_geom_bond_atom_site_label_1
_geom_bond_atom_site_label_2
_geom_bond_distance
_geom_bond_site_symmetry_2
_geom_bond_publ_flag
Ce1 Ga1 3.1348(8) 7_665 ?
Ce1 Ga1 3.1348(8) 7_664 ?
Ce1 Ga2 3.1459(8) 1_554 ?
Ce1 Ga2 3.1460(8) . ?
Ce1 Ga5 3.1522(8) 1_554 ?
Ce1 Ga5 3.1522(8) . ?
Ce1 Ga4 3.2069(9) 1_554 ?
Ce1 Ga4 3.2069(9) . ?
Ce1 Ga3 3.2075(8) . ?
Ce1 Ga3 3.2076(8) 1_554 ?
Ce1 Ga6 3.2342(11) . ?
Ce1 Ga9 3.3105(7) 3 ?
Ce1 Ga6 3.3874(11) 7_665 ?
Ce1 Ga7 4.0387(13) . ?
Ce1 Ga7 4.0494(12) 3 ?
Ce1 Ru2 4.0627(9) . ?
Ce1 Ru2 4.0701(11) 3 ?
Ce1 Ru1 4.0744(11) . ?
Ce1 Ru1 4.0819(10) 7_665 ?
Ce1 Ce1 4.0980(10) 1_554 ?
Ru1 Ga6 2.3667(12) . ?
Ru1 Ga8 2.5288(6) . ?
Ru1 Ga8 2.5288(6) 1_554 ?
Ru1 Ga7 2.5797(12) 7_565 ?
Ru1 Ga7 2.5854(11) 3 ?
Ru1 Ga5 2.6557(8) 7_564 ?
Ru1 Ga5 2.6557(8) 7_565 ?
Ru1 Ga2 2.6577(8) . ?
Ru1 Ga2 2.6577(8) 1_554 ?
Ru1 Ru1 2.9639(14) 5_565 ?
Ru1 Ce1 4.0818(10) 7_565 ?
Ru1 Ru1 4.0980(10) 1_556 ?
Ru1 Ru1 4.0980(10) 1_554 ?
Ru1 Ga3 4.3909(12) 7_564 ?
Ru1 Ga3 4.3909(12) 7_565 ?
Ru1 Ga4 4.4073(12) 1_554 ?
Ru1 Ga4 4.4074(12) . ?
Ru1 Ga1 4.4964(12) 1_554 ?
Ru1 Ga1 4.4964(12) . ?
Ru2 Ga9 2.4003(7) . ?
Ru2 Ga6 2.4095(11) . ?
Ru2 Ga7 2.4652(11) . ?
Ru2 Ga3 2.6103(7) 1_554 ?
Ru2 Ga3 2.6103(7) . ?
Ru2 Ga4 2.6123(8) 3_545 ?
Ru2 Ga4 2.6123(8) 3_546 ?
Ru2 Ga1 2.6853(7) 1_554 ?
Ru2 Ga1 2.6853(7) . ?
Ru2 Ce1 4.0702(11) 3_545 ?
Ru2 Ru2 4.0980(10) 1_556 ?
Ru2 Ru2 4.0980(10) 1_554 ?
Ru2 Ce1 4.1080(11) 7_565 ?
Ru2 Ga2 4.4517(11) 3_545 ?
Ru2 Ga2 4.4517(11) 3_546 ?
Ru2 Ga5 4.4705(12) . ?
Ru2 Ga5 4.4705(12) 1_554 ?
Ru2 Ga1 4.5231(11) 5 ?
Ru2 Ga1 4.5231(11) 5_556 ?
Ga1 Ru2 2.6853(7) 1_556 ?
Ga1 Ga4 2.8292(12) 3_546 ?
Ga1 Ga5 2.8344(13) 7_565 ?
Ga1 Ga3 2.8346(12) . ?
Ga1 Ga9 2.8413(7) . ?
Ga1 Ga9 2.8413(7) 1_556 ?
Ga1 Ga6 2.8716(9) 1_556 ?
Ga1 Ga6 2.8716(9) . ?
Ga1 Ga4 2.9920(12) 7_565 ?
Ga1 Ce1 3.1348(8) 7_565 ?
Ga1 Ce1 3.1348(8) 7_566 ?
Ga1 Ga1 3.9368(19) 5_556 ?
Ga1 Ga2 4.0057(14) . ?
Ga1 Ga1 4.0980(10) 1_556 ?
Ga1 Ga1 4.0980(10) 1_554 ?
Ga1 Ru1 4.4964(12) 1_556 ?
Ga1 Ga2 4.5017(15) 7_565 ?
Ga1 Ru2 4.5231(11) 5 ?
Ga2 Ga4 2.6359(12) . ?
Ga2 Ru1 2.6577(8) 1_556 ?
Ga2 Ga8 2.7829(9) . ?
Ga2 Ga5 2.8466(12) 7_565 ?
Ga2 Ga6 2.8602(9) . ?
Ga2 Ga6 2.8602(9) 1_556 ?
Ga2 Ga3 3.0942(13) . ?
Ga2 Ce1 3.1460(8) 1_556 ?
Ga2 Ga7 3.2235(11) 3_556 ?
Ga2 Ga7 3.2235(11) 3 ?
Ga2 Ga2 4.0980(10) 1_556 ?
Ga2 Ga2 4.0980(10) 1_554 ?
Ga2 Ru2 4.4516(11) 3_556 ?
Ga2 Ru2 4.4516(11) 3 ?
Ga2 Ga1 4.5018(15) 7_665 ?
Ga2 Ga5 4.5606(14) . ?
Ga2 Ga3 4.5617(14) 3_556 ?
Ga3 Ru2 2.6103(7) 1_556 ?
Ga3 Ga5 2.6414(13) . ?
Ga3 Ga4 2.9311(13) 3_546 ?
Ga3 Ga6 2.9566(9) . ?
Ga3 Ga6 2.9566(9) 1_556 ?
Ga3 Ga7 3.0722(10) 1_556 ?
Ga3 Ga7 3.0722(10) . ?
Ga3 Ce1 3.2075(8) 1_556 ?
Ga3 Ga3 4.0980(10) 1_556 ?
Ga3 Ga3 4.0980(10) 1_554 ?
Ga3 Ga8 4.1483(10) 3_546 ?
Ga3 Ga5 4.1991(14) 7_565 ?
Ga3 Ru1 4.3909(12) 7_666 ?
Ga3 Ru1 4.3909(12) 7_665 ?
Ga3 Ga9 4.4951(9) . ?
Ga3 Ga9 4.4951(9) 1_556 ?
Ga4 Ru2 2.6123(8) 3_556 ?
Ga4 Ru2 2.6123(8) 3 ?
Ga4 Ga1 2.8291(12) 3_556 ?
Ga4 Ga3 2.9310(13) 3_556 ?
Ga4 Ga9 2.9668(7) 3_556 ?
Ga4 Ga9 2.9668(8) 3 ?
Ga4 Ga1 2.9920(12) 7_665 ?
Ga4 Ga7 3.0943(10) 3 ?
Ga4 Ga7 3.0943(10) 3_556 ?
Ga4 Ce1 3.2069(9) 1_556 ?
Ga4 Ga4 4.0980(10) 1_556 ?
Ga4 Ga4 4.0980(10) 1_554 ?
Ga4 Ga8 4.1707(13) . ?
Ga4 Ga4 4.2911(18) 5_666 ?
Ga4 Ru1 4.4074(12) 1_556 ?
Ga4 Ga6 4.5079(13) 3_556 ?
Ga4 Ga6 4.5079(13) 3 ?
Ga5 Ru1 2.6557(8) 7_665 ?
Ga5 Ru1 2.6557(8) 7_666 ?
Ga5 Ga8 2.7892(10) 3_546 ?
Ga5 Ga1 2.8345(13) 7_665 ?
Ga5 Ga2 2.8466(12) 7_665 ?
Ga5 Ga6 2.9148(9) 7_666 ?
Ga5 Ga6 2.9148(9) 7_665 ?
Ga5 Ce1 3.1522(8) 1_556 ?
Ga5 Ga7 3.2304(10) 1_556 ?
Ga5 Ga7 3.2304(10) . ?
Ga5 Ga5 4.0980(10) 1_556 ?
Ga5 Ga5 4.0980(10) 1_554 ?
Ga5 Ga3 4.1991(14) 7_665 ?
Ga5 Ru2 4.4705(11) 1_556 ?
Ga5 Ru2 4.5949(11) 7_666 ?
Ga5 Ru2 4.5949(11) 7_665 ?
Ga6 Ga2 2.8601(9) 1_554 ?
Ga6 Ga1 2.8716(9) 1_554 ?
Ga6 Ga5 2.9148(9) 7_564 ?
Ga6 Ga5 2.9148(9) 7_565 ?
Ga6 Ga3 2.9567(9) 1_554 ?
Ga6 Ce1 3.3874(11) 7_565 ?
Ga6 Ga9 3.9209(11) . ?
Ga6 Ga6 4.0980(10) 1_556 ?
Ga6 Ga6 4.0980(10) 1_554 ?
Ga6 Ga7 4.3142(14) . ?
Ga6 Ga8 4.3598(10) . ?
Ga6 Ga8 4.3598(10) 1_554 ?
Ga6 Ga7 4.3617(15) 3 ?
Ga6 Ga7 4.4206(14) 7_565 ?
Ga7 Ru1 2.5797(12) 7_665 ?
Ga7 Ru1 2.5854(11) 3_545 ?
Ga7 Ga8 2.9448(7) 3_546 ?
Ga7 Ga8 2.9448(7) 3_545 ?
Ga7 Ga3 3.0722(10) 1_554 ?
Ga7 Ga4 3.0943(10) 3_545 ?
Ga7 Ga4 3.0943(10) 3_546 ?
Ga7 Ga2 3.2235(11) 3_545 ?
Ga7 Ga2 3.2235(11) 3_546 ?
Ga7 Ga5 3.2305(10) 1_554 ?
Ga7 Ce1 4.0494(12) 3_545 ?
Ga7 Ga7 4.0980(10) 1_556 ?
Ga7 Ga7 4.0980(10) 1_554 ?
Ga7 Ga7 4.2300(18) 5_655 ?
Ga7 Ga9 4.3409(13) . ?
Ga8 Ru1 2.5288(6) 5_566 ?
Ga8 Ru1 2.5288(6) 5_565 ?
Ga8 Ru1 2.5288(6) 1_556 ?
Ga8 Ga2 2.7829(9) 5_566 ?
Ga8 Ga5 2.7892(10) 7_565 ?
Ga8 Ga5 2.7892(10) 3_556 ?
Ga8 Ga7 2.9448(7) 7_565 ?
Ga8 Ga7 2.9448(7) 7_566 ?
Ga8 Ga7 2.9448(7) 3_556 ?
Ga8 Ga7 2.9448(7) 3 ?
Ga8 Ga8 4.0980(10) 1_556 ?
Ga8 Ga8 4.0980(10) 1_554 ?
Ga8 Ga3 4.1483(10) 7_565 ?
Ga8 Ga3 4.1483(10) 3_556 ?
Ga8 Ga4 4.1706(13) 5_566 ?
Ga8 Ga6 4.3598(10) 5_566 ?
Ga9 Ru2 2.4004(7) 5 ?
Ga9 Ga1 2.8413(7) 5 ?
Ga9 Ga1 2.8413(7) 5_556 ?
Ga9 Ga1 2.8413(7) 1_554 ?
Ga9 Ga4 2.9668(7) 7_564 ?
Ga9 Ga4 2.9668(7) 3_546 ?
Ga9 Ga4 2.9668(8) 7_565 ?
Ga9 Ga4 2.9668(8) 3_545 ?
Ga9 Ce1 3.3105(7) 7_565 ?
Ga9 Ce1 3.3106(7) 3_545 ?
Ga9 Ga6 3.9208(11) 5 ?
Ga9 Ga9 4.0980(10) 1_556 ?
Ga9 Ga9 4.0980(10) 1_554 ?
Ga9 Ga7 4.3409(13) 5 ?
Ga9 Ga3 4.4951(9) 5 ?
Ga9 Ga3 4.4951(9) 5_556 ?
